data_4335130
loop_
_publ_author_name
'Dipak Kumar Roy'
'Bijan Mondal'
'Pritam Shankhari'
'R. S. Anju'
'K. Geetharani'
'Shaikh M. Mobin'
'Sundargopal Ghosh'

_publ_section_title
;
 Supraicosahedral Polyhedra in Metallaboranes: Synthesis and Structural
 Characterization of 12-, 15-, and 16-Vertex Rhodaboranes
;
_journal_name_full 'Inorganic Chemistry'
_journal_page_first 6705
_journal_page_last 6712
_journal_paper_doi 10.1021/ic400761z
_journal_volume 52
_journal_year 2013
_chemical_formula_moiety 'C40 H66 B6 Rh4'
_chemical_formula_sum 'C40 H66 B6 Rh4'
_chemical_formula_weight 1023.43
_chemical_name_systematic
;

 ?

;
_space_group_IT_number 2
_symmetry_cell_setting triclinic
_symmetry_space_group_name_Hall '-P 1'
_symmetry_space_group_name_H-M 'P -1'
_atom_sites_solution_hydrogens geom
_atom_sites_solution_primary direct
_atom_sites_solution_secondary difmap
_audit_creation_method SHELXL-97
_cell_angle_alpha 90.027(2)
_cell_angle_beta 92.599(2)
_cell_angle_gamma 108.663(2)
_cell_formula_units_Z 2
_cell_length_a 9.9008(4)
_cell_length_b 11.2362(4)
_cell_length_c 19.4008(7)
_cell_measurement_reflns_used 5577
_cell_measurement_temperature 223(2)
_cell_measurement_theta_max 0.00
_cell_measurement_theta_min 0.00
_cell_volume 2042.44(13)
_computing_cell_refinement 'APEXII/SAINT, Bruker,2004'
_computing_data_collection 'APEXII, Bruker,2004'
_computing_data_reduction 'SAINT PLUS/XPREP, Bruker,2004'
_computing_molecular_graphics 'ORTEP-3   (Farrugia, 1997)'
_computing_publication_material 'SHELXL-97  (Sheldrick, 2008)'
_computing_structure_refinement 'SHELXL-97  (Sheldrick, 2008)'
_computing_structure_solution 'SHELXS-97  (Sheldrick, 2008)'
_diffrn_ambient_temperature 223(2)
_diffrn_measured_fraction_theta_full 0.988
_diffrn_measured_fraction_theta_max 0.896
_diffrn_measurement_device_type 'Bruker ApexII CCD area detector'
_diffrn_measurement_method 'phi and omega scans'
_diffrn_radiation_monochromator graphite
_diffrn_radiation_source 'fine-focus sealed tube'
_diffrn_radiation_type MoK\a
_diffrn_radiation_wavelength 0.71073
_diffrn_reflns_av_R_equivalents 0.0386
_diffrn_reflns_av_sigmaI/netI 0.0496
_diffrn_reflns_limit_h_max 12
_diffrn_reflns_limit_h_min -10
_diffrn_reflns_limit_k_max 13
_diffrn_reflns_limit_k_min -15
_diffrn_reflns_limit_l_max 25
_diffrn_reflns_limit_l_min -25
_diffrn_reflns_number 28353
_diffrn_reflns_theta_full 25.00
_diffrn_reflns_theta_max 29.01
_diffrn_reflns_theta_min 1.05
_exptl_absorpt_coefficient_mu 1.616
_exptl_absorpt_correction_T_max 0.8816
_exptl_absorpt_correction_T_min 0.7936
_exptl_absorpt_correction_type multi-scan
_exptl_absorpt_process_details 'SADABS (Bruker, 2004)'
_exptl_crystal_colour red
_exptl_crystal_density_diffrn 1.664
_exptl_crystal_description Square
_exptl_crystal_F_000 1032
_exptl_crystal_size_max 0.15
_exptl_crystal_size_mid 0.10
_exptl_crystal_size_min 0.08
_refine_diff_density_max 1.093
_refine_diff_density_min -1.514
_refine_diff_density_rms 0.149
_refine_ls_extinction_method none
_refine_ls_goodness_of_fit_ref 1.014
_refine_ls_hydrogen_treatment mixed
_refine_ls_matrix_type full
_refine_ls_number_parameters 495
_refine_ls_number_reflns 9750
_refine_ls_number_restraints 0
_refine_ls_restrained_S_all 1.014
_refine_ls_R_factor_all 0.0442
_refine_ls_R_factor_gt 0.0316
_refine_ls_shift/su_max 0.003
_refine_ls_shift/su_mean 0.000
_refine_ls_structure_factor_coef Fsqd
_refine_ls_weighting_details 'calc w=1/[\s^2^(Fo^2^)+(0.0461P)^2^+0.8045P] where P=(Fo^2^+2Fc^2^)/3'
_refine_ls_weighting_scheme calc
_refine_ls_wR_factor_gt 0.0795
_refine_ls_wR_factor_ref 0.0868
_reflns_number_gt 7899
_reflns_number_total 9750
_reflns_threshold_expression >2sigma(I)
_cod_data_source_file ic400761z_si_004_7.cif
_cod_data_source_block 5
_cod_original_sg_symbol_Hall ' -P 1'
_cod_database_code 4335130

loop_
_symmetry_equiv_pos_as_xyz
'x, y, z'
'-x, -y, -z'

loop_
_atom_site_label
_atom_site_type_symbol
_atom_site_fract_x
_atom_site_fract_y
_atom_site_fract_z
_atom_site_U_iso_or_equiv
_atom_site_adp_type
_atom_site_occupancy
_atom_site_symmetry_multiplicity
_atom_site_calc_flag
_atom_site_refinement_flags
B1 B 0.2301(4) 0.5706(4) 0.16653(19) 0.0124(8) Uani 1 1 d .
B2 B 0.1853(5) 0.5590(4) 0.3267(2) 0.0160(9) Uani 1 1 d .
B3 B 0.3760(4) 0.5722(4) 0.30693(19) 0.0119(8) Uani 1 1 d .
B4 B 0.4017(4) 0.5802(4) 0.21743(19) 0.0117(8) Uani 1 1 d .
B5 B 0.4652(4) 0.7184(4) 0.26888(19) 0.0120(8) Uani 1 1 d .
B6 B 0.3441(4) 0.8175(4) 0.25865(18) 0.0111(8) Uani 1 1 d .
C1 C 0.0667(4) 0.2565(3) 0.18918(18) 0.0161(7) Uani 1 1 d .
C2 C 0.0287(4) 0.2476(3) 0.26033(18) 0.0159(7) Uani 1 1 d .
C3 C 0.1527(4) 0.2588(3) 0.30250(17) 0.0155(7) Uani 1 1 d .
C4 C 0.2705(4) 0.2760(3) 0.25823(18) 0.0151(7) Uani 1 1 d .
C5 C 0.2142(4) 0.2743(3) 0.18802(17) 0.0166(8) Uani 1 1 d .
C6 C 0.2948(5) 0.2832(4) 0.12429(19) 0.0241(9) Uani 1 1 d .
H6A H 0.2743 0.2000 0.1039 0.036 Uiso 1 1 calc R
H6B H 0.3963 0.3182 0.1358 0.036 Uiso 1 1 calc R
H6C H 0.2663 0.3371 0.0916 0.036 Uiso 1 1 calc R
C7 C -0.0298(4) 0.2379(4) 0.12613(19) 0.0234(9) Uani 1 1 d .
H7A H 0.0033 0.3100 0.0966 0.035 Uiso 1 1 calc R
H7B H -0.1260 0.2286 0.1393 0.035 Uiso 1 1 calc R
H7C H -0.0297 0.1628 0.1015 0.035 Uiso 1 1 calc R
C8 C -0.1177(4) 0.2167(4) 0.2875(2) 0.0266(9) Uani 1 1 d .
H8A H -0.1474 0.1314 0.3045 0.040 Uiso 1 1 calc R
H8B H -0.1843 0.2241 0.2509 0.040 Uiso 1 1 calc R
H8C H -0.1161 0.2746 0.3249 0.040 Uiso 1 1 calc R
C9 C 0.1580(4) 0.2487(4) 0.37933(18) 0.0213(8) Uani 1 1 d .
H9A H 0.1101 0.3027 0.3992 0.032 Uiso 1 1 calc R
H9B H 0.2567 0.2745 0.3967 0.032 Uiso 1 1 calc R
H9C H 0.1106 0.1624 0.3920 0.032 Uiso 1 1 calc R
C10 C 0.4192(4) 0.2806(4) 0.2799(2) 0.0236(9) Uani 1 1 d .
H10A H 0.4387 0.3066 0.3280 0.035 Uiso 1 1 calc R
H10B H 0.4866 0.3401 0.2517 0.035 Uiso 1 1 calc R
H10C H 0.4286 0.1979 0.2740 0.035 Uiso 1 1 calc R
C11 C 0.3652(4) 0.7023(3) 0.46724(16) 0.0159(8) Uani 1 1 d .
C12 C 0.4976(4) 0.7712(3) 0.43783(16) 0.0132(7) Uani 1 1 d .
C13 C 0.4854(4) 0.8898(3) 0.41654(16) 0.0155(7) Uani 1 1 d .
C14 C 0.3492(4) 0.8937(3) 0.43145(17) 0.0143(7) Uani 1 1 d .
C15 C 0.2737(4) 0.7770(4) 0.46291(17) 0.0175(8) Uani 1 1 d .
C16 C 0.1293(4) 0.7413(4) 0.49310(18) 0.0254(9) Uani 1 1 d .
H16A H 0.0705 0.6602 0.4744 0.038 Uiso 1 1 calc R
H16B H 0.0842 0.8041 0.4815 0.038 Uiso 1 1 calc R
H16C H 0.1399 0.7364 0.5429 0.038 Uiso 1 1 calc R
C17 C 0.3343(5) 0.5763(4) 0.50089(19) 0.0258(9) Uani 1 1 d .
H17A H 0.3737 0.5878 0.5480 0.039 Uiso 1 1 calc R
H17B H 0.3773 0.5246 0.4754 0.039 Uiso 1 1 calc R
H17C H 0.2319 0.5355 0.5009 0.039 Uiso 1 1 calc R
C18 C 0.6292(4) 0.7329(4) 0.43648(18) 0.0217(8) Uani 1 1 d .
H18A H 0.6916 0.7687 0.4764 0.033 Uiso 1 1 calc R
H18B H 0.6784 0.7630 0.3947 0.033 Uiso 1 1 calc R
H18C H 0.6025 0.6420 0.4375 0.033 Uiso 1 1 calc R
C19 C 0.6034(4) 0.9949(4) 0.38710(19) 0.0220(9) Uani 1 1 d .
H19A H 0.5626 1.0447 0.3570 0.033 Uiso 1 1 calc R
H19B H 0.6635 0.9600 0.3609 0.033 Uiso 1 1 calc R
H19C H 0.6603 1.0477 0.4244 0.033 Uiso 1 1 calc R
C20 C 0.3052(5) 1.0087(4) 0.42322(19) 0.0237(9) Uani 1 1 d .
H20A H 0.3705 1.0772 0.4505 0.036 Uiso 1 1 calc R
H20B H 0.2093 0.9917 0.4389 0.036 Uiso 1 1 calc R
H20C H 0.3072 1.0316 0.3750 0.036 Uiso 1 1 calc R
C21 C 0.4079(4) 0.7599(4) 0.04654(16) 0.0151(7) Uani 1 1 d .
C22 C 0.5321(4) 0.7493(3) 0.08266(17) 0.0149(7) Uani 1 1 d .
C23 C 0.5913(4) 0.8584(3) 0.12598(17) 0.0144(7) Uani 1 1 d .
C24 C 0.5028(4) 0.9366(3) 0.11673(17) 0.0142(7) Uani 1 1 d .
C25 C 0.3914(4) 0.8765(3) 0.06677(17) 0.0133(7) Uani 1 1 d .
C26 C 0.3219(4) 0.6700(4) -0.00805(18) 0.0221(9) Uani 1 1 d .
H26A H 0.3776 0.6764 -0.0485 0.033 Uiso 1 1 calc R
H26B H 0.2357 0.6903 -0.0202 0.033 Uiso 1 1 calc R
H26C H 0.2964 0.5850 0.0092 0.033 Uiso 1 1 calc R
C27 C 0.5976(4) 0.6492(4) 0.07099(19) 0.0218(8) Uani 1 1 d .
H27A H 0.6540 0.6684 0.0304 0.033 Uiso 1 1 calc R
H27B H 0.5229 0.5690 0.0641 0.033 Uiso 1 1 calc R
H27C H 0.6585 0.6448 0.1109 0.033 Uiso 1 1 calc R
C28 C 0.7306(4) 0.8925(4) 0.16625(19) 0.0236(9) Uani 1 1 d .
H28A H 0.7448 0.8171 0.1850 0.035 Uiso 1 1 calc R
H28B H 0.7304 0.9496 0.2037 0.035 Uiso 1 1 calc R
H28C H 0.8073 0.9330 0.1363 0.035 Uiso 1 1 calc R
C29 C 0.5308(4) 1.0646(3) 0.14799(19) 0.0209(8) Uani 1 1 d .
H29A H 0.5818 1.1278 0.1161 0.031 Uiso 1 1 calc R
H29B H 0.5880 1.0720 0.1907 0.031 Uiso 1 1 calc R
H29C H 0.4409 1.0770 0.1575 0.031 Uiso 1 1 calc R
C30 C 0.2961(4) 0.9398(4) 0.03098(18) 0.0196(8) Uani 1 1 d .
H30A H 0.2573 0.9816 0.0650 0.029 Uiso 1 1 calc R
H30B H 0.2187 0.8776 0.0056 0.029 Uiso 1 1 calc R
H30C H 0.3508 1.0013 -0.0008 0.029 Uiso 1 1 calc R
C31 C -0.0184(4) 0.6971(4) 0.16021(18) 0.0157(8) Uani 1 1 d .
C32 C -0.0924(3) 0.5940(3) 0.20159(17) 0.0137(7) Uani 1 1 d .
C33 C -0.0878(4) 0.6380(4) 0.27114(18) 0.0153(7) Uani 1 1 d .
C34 C -0.0147(4) 0.7709(3) 0.27207(18) 0.0152(7) Uani 1 1 d .
C35 C 0.0314(4) 0.8067(3) 0.20430(19) 0.0164(8) Uani 1 1 d .
C36 C 0.0991(4) 0.9401(4) 0.1822(2) 0.0266(9) Uani 1 1 d .
H36A H 0.0680 0.9960 0.2110 0.040 Uiso 1 1 calc R
H36B H 0.0708 0.9483 0.1344 0.040 Uiso 1 1 calc R
H36C H 0.2021 0.9618 0.1870 0.040 Uiso 1 1 calc R
C37 C -0.0116(4) 0.6936(4) 0.08328(19) 0.0247(9) Uani 1 1 d .
H37A H -0.0705 0.7396 0.0625 0.037 Uiso 1 1 calc R
H37B H -0.0462 0.6071 0.0669 0.037 Uiso 1 1 calc R
H37C H 0.0864 0.7319 0.0706 0.037 Uiso 1 1 calc R
C38 C -0.1782(4) 0.4661(4) 0.1758(2) 0.0250(9) Uani 1 1 d .
H38A H -0.1783 0.4051 0.2112 0.038 Uiso 1 1 calc R
H38B H -0.1368 0.4459 0.1348 0.038 Uiso 1 1 calc R
H38C H -0.2754 0.4640 0.1646 0.038 Uiso 1 1 calc R
C39 C -0.1679(4) 0.5633(4) 0.32871(19) 0.0251(9) Uani 1 1 d .
H39A H -0.2663 0.5623 0.3250 0.038 Uiso 1 1 calc R
H39B H -0.1243 0.6012 0.3726 0.038 Uiso 1 1 calc R
H39C H -0.1651 0.4779 0.3259 0.038 Uiso 1 1 calc R
C40 C -0.0083(4) 0.8594(4) 0.3304(2) 0.0254(9) Uani 1 1 d .
H40A H 0.0724 0.9351 0.3258 0.038 Uiso 1 1 calc R
H40B H 0.0026 0.8197 0.3738 0.038 Uiso 1 1 calc R
H40C H -0.0957 0.8809 0.3296 0.038 Uiso 1 1 calc R
H1X H 0.184(4) 0.525(3) 0.1153(18) 0.011(9) Uiso 1 1 d .
H2X H 0.109(4) 0.511(4) 0.368(2) 0.025(11) Uiso 1 1 d .
H3X H 0.437(4) 0.527(3) 0.3406(16) 0.005(8) Uiso 1 1 d .
H4X H 0.480(5) 0.538(4) 0.195(2) 0.036(12) Uiso 1 1 d .
H5X H 0.582(4) 0.761(3) 0.2779(17) 0.012(9) Uiso 1 1 d .
H6X H 0.362(4) 0.923(3) 0.2641(17) 0.011(9) Uiso 1 1 d .
Rh1 Rh 0.20192(3) 0.44463(2) 0.245871(13) 0.01026(7) Uani 1 1 d .
Rh2 Rh 0.33267(3) 0.73121(2) 0.353013(12) 0.01013(7) Uani 1 1 d .
Rh3 Rh 0.38232(3) 0.74684(2) 0.165674(12) 0.00909(7) Uani 1 1 d .
Rh4 Rh 0.13632(3) 0.66925(2) 0.240103(13) 0.00980(7) Uani 1 1 d .

loop_
_atom_site_aniso_label
_atom_site_aniso_U_11
_atom_site_aniso_U_22
_atom_site_aniso_U_33
_atom_site_aniso_U_23
_atom_site_aniso_U_13
_atom_site_aniso_U_12
B1 0.016(2) 0.012(2) 0.0096(16) -0.0008(14) 0.0007(15) 0.0047(17)
B2 0.019(2) 0.018(2) 0.0127(18) 0.0026(16) 0.0028(16) 0.0073(18)
B3 0.013(2) 0.0105(19) 0.0110(17) 0.0017(14) -0.0025(15) 0.0028(16)
B4 0.0114(19) 0.012(2) 0.0127(17) 0.0010(14) 0.0003(15) 0.0045(16)
B5 0.0088(19) 0.015(2) 0.0106(17) -0.0008(15) -0.0008(14) 0.0010(16)
B6 0.0115(19) 0.012(2) 0.0096(16) 0.0012(14) 0.0020(14) 0.0034(16)
C1 0.020(2) 0.0078(17) 0.0187(17) -0.0018(14) -0.0010(14) 0.0023(15)
C2 0.020(2) 0.0077(17) 0.0179(17) 0.0007(13) 0.0002(14) 0.0019(15)
C3 0.025(2) 0.0087(17) 0.0143(16) 0.0023(13) 0.0020(14) 0.0070(16)
C4 0.022(2) 0.0060(17) 0.0196(17) 0.0015(13) 0.0050(15) 0.0078(15)
C5 0.025(2) 0.0103(18) 0.0159(16) 0.0003(14) 0.0057(15) 0.0072(16)
C6 0.039(3) 0.016(2) 0.0201(18) -0.0017(15) 0.0064(17) 0.0121(19)
C7 0.031(2) 0.017(2) 0.0207(18) -0.0047(15) -0.0063(17) 0.0066(18)
C8 0.024(2) 0.023(2) 0.029(2) 0.0098(17) 0.0065(17) 0.0016(18)
C9 0.031(2) 0.017(2) 0.0176(17) 0.0054(15) 0.0042(16) 0.0103(18)
C10 0.025(2) 0.022(2) 0.028(2) 0.0037(17) 0.0039(17) 0.0134(18)
C11 0.022(2) 0.0168(19) 0.0080(15) 0.0018(13) 0.0002(14) 0.0053(16)
C12 0.0153(18) 0.0152(18) 0.0066(14) -0.0032(13) -0.0043(13) 0.0020(15)
C13 0.0186(19) 0.0162(19) 0.0085(15) -0.0029(13) -0.0054(13) 0.0018(16)
C14 0.0184(19) 0.0126(18) 0.0114(15) -0.0049(13) -0.0015(13) 0.0044(15)
C15 0.025(2) 0.019(2) 0.0092(15) -0.0024(14) 0.0021(14) 0.0066(17)
C16 0.023(2) 0.037(3) 0.0151(17) 0.0010(17) 0.0075(16) 0.0079(19)
C17 0.033(2) 0.025(2) 0.0154(18) 0.0096(16) 0.0008(16) 0.0053(19)
C18 0.023(2) 0.027(2) 0.0166(17) -0.0005(15) -0.0042(15) 0.0101(18)
C19 0.024(2) 0.017(2) 0.0191(18) -0.0008(15) -0.0015(16) -0.0017(17)
C20 0.036(2) 0.020(2) 0.0202(18) -0.0060(16) -0.0024(17) 0.0169(19)
C21 0.0163(19) 0.020(2) 0.0081(15) 0.0024(13) 0.0048(13) 0.0046(16)
C22 0.0161(19) 0.0178(19) 0.0119(15) 0.0047(14) 0.0048(14) 0.0063(16)
C23 0.0068(17) 0.0193(19) 0.0155(16) 0.0095(14) 0.0047(13) 0.0015(15)
C24 0.0143(18) 0.0132(18) 0.0120(15) 0.0029(13) 0.0042(13) -0.0002(15)
C25 0.0127(18) 0.0160(18) 0.0108(15) 0.0039(13) 0.0031(13) 0.0037(15)
C26 0.028(2) 0.025(2) 0.0124(16) 0.0016(15) 0.0023(15) 0.0071(18)
C27 0.027(2) 0.023(2) 0.0212(18) 0.0018(16) 0.0102(16) 0.0143(18)
C28 0.0136(19) 0.030(2) 0.0236(19) 0.0056(17) 0.0003(15) 0.0014(17)
C29 0.023(2) 0.0140(19) 0.0243(19) 0.0022(15) 0.0028(16) 0.0036(17)
C30 0.0159(19) 0.023(2) 0.0197(18) 0.0073(15) 0.0022(15) 0.0065(17)
C31 0.0100(18) 0.021(2) 0.0178(17) 0.0026(14) -0.0017(14) 0.0067(15)
C32 0.0049(16) 0.0154(19) 0.0203(17) 0.0007(14) -0.0006(13) 0.0027(14)
C33 0.0086(17) 0.020(2) 0.0176(17) 0.0019(14) 0.0000(13) 0.0046(15)
C34 0.0057(17) 0.0177(19) 0.0218(18) -0.0034(15) -0.0046(14) 0.0042(15)
C35 0.0099(18) 0.0154(19) 0.0280(19) 0.0068(15) 0.0021(15) 0.0095(15)
C36 0.019(2) 0.017(2) 0.044(2) 0.0092(18) 0.0010(18) 0.0061(17)
C37 0.016(2) 0.039(3) 0.0207(19) 0.0065(17) 0.0004(15) 0.0109(19)
C38 0.018(2) 0.023(2) 0.031(2) -0.0025(17) -0.0055(17) 0.0033(18)
C39 0.020(2) 0.032(2) 0.0232(19) 0.0076(17) 0.0107(16) 0.0080(18)
C40 0.021(2) 0.022(2) 0.035(2) -0.0135(17) -0.0027(17) 0.0115(18)
Rh1 0.01240(14) 0.00786(14) 0.01054(12) 0.00110(10) 0.00163(10) 0.00312(11)
Rh2 0.01283(15) 0.00987(14) 0.00790(12) -0.00011(10) 0.00085(10) 0.00390(11)
Rh3 0.00926(14) 0.00923(14) 0.00865(12) 0.00112(10) 0.00100(10) 0.00272(11)
Rh4 0.00933(14) 0.00938(14) 0.01084(12) 0.00061(10) 0.00114(10) 0.00313(11)

loop_
_atom_type_symbol
_atom_type_description
_atom_type_scat_dispersion_real
_atom_type_scat_dispersion_imag
_atom_type_scat_source
C C 0.0033 0.0016 'International Tables Vol C Tables 4.2.6.8 and 6.1.1.4'
H H 0.0000 0.0000 'International Tables Vol C Tables 4.2.6.8 and 6.1.1.4'
B B 0.0013 0.0007 'International Tables Vol C Tables 4.2.6.8 and 6.1.1.4'
Rh Rh -1.1178 0.9187 'International Tables Vol C Tables 4.2.6.8 and 6.1.1.4'

loop_
_geom_angle_atom_site_label_1
_geom_angle_atom_site_label_2
_geom_angle_atom_site_label_3
_geom_angle
B4 B1 Rh1 66.36(16)
B4 B1 Rh3 66.58(18)
Rh1 B1 Rh3 125.9(2)
B4 B1 Rh4 99.4(2)
Rh1 B1 Rh4 81.83(13)
Rh3 B1 Rh4 80.90(14)
B4 B1 H1X 131.5(18)
Rh1 B1 H1X 112.9(18)
Rh3 B1 H1X 117.9(18)
Rh4 B1 H1X 129.0(18)
B3 B2 Rh2 66.10(19)
B3 B2 Rh1 65.63(18)
Rh2 B2 Rh1 124.90(19)
B3 B2 Rh4 99.24(19)
Rh2 B2 Rh4 81.47(14)
Rh1 B2 Rh4 81.54(13)
B3 B2 H2X 135(2)
Rh2 B2 H2X 116(2)
Rh1 B2 H2X 116(2)
Rh4 B2 H2X 126(2)
B4 B3 B5 59.8(2)
B4 B3 B2 111.8(3)
B5 B3 B2 111.5(3)
B4 B3 Rh1 66.27(19)
B5 B3 Rh1 116.3(2)
B2 B3 Rh1 60.96(18)
B4 B3 Rh2 116.0(2)
B5 B3 Rh2 66.01(18)
B2 B3 Rh2 60.51(18)
Rh1 B3 Rh2 115.89(18)
B4 B3 H3X 119.7(17)
B5 B3 H3X 119.4(18)
B2 B3 H3X 120.2(17)
Rh1 B3 H3X 115.2(18)
Rh2 B3 H3X 115.0(18)
B5 B4 B3 60.4(2)
B5 B4 B1 111.9(3)
B3 B4 B1 111.1(3)
B5 B4 Rh1 116.3(2)
B3 B4 Rh1 65.62(18)
B1 B4 Rh1 60.38(16)
B5 B4 Rh3 66.46(18)
B3 B4 Rh3 116.4(2)
B1 B4 Rh3 60.48(16)
Rh1 B4 Rh3 115.28(17)
B5 B4 H4X 120(2)
B3 B4 H4X 120(2)
B1 B4 H4X 120(2)
Rh1 B4 H4X 115(2)
Rh3 B4 H4X 116(2)
B4 B5 B3 59.8(2)
B4 B5 B6 111.3(3)
B3 B5 B6 111.0(3)
B4 B5 Rh2 115.7(2)
B3 B5 Rh2 65.68(17)
B6 B5 Rh2 60.61(15)
B4 B5 Rh3 65.92(17)
B3 B5 Rh3 115.5(2)
B6 B5 Rh3 60.43(16)
Rh2 B5 Rh3 115.23(18)
B4 B5 H5X 118.0(19)
B3 B5 H5X 119.5(18)
B6 B5 H5X 121.7(19)
Rh2 B5 H5X 117.0(18)
Rh3 B5 H5X 115.0(17)
B5 B6 Rh2 66.64(16)
B5 B6 Rh3 67.16(17)
Rh2 B6 Rh3 126.3(2)
B5 B6 Rh4 100.2(2)
Rh2 B6 Rh4 81.66(13)
Rh3 B6 Rh4 81.08(14)
B5 B6 H6X 133.3(18)
Rh2 B6 H6X 112.2(17)
Rh3 B6 H6X 119.0(17)
Rh4 B6 H6X 126.3(18)
C5 C1 C2 107.8(3)
C5 C1 C7 123.9(3)
C2 C1 C7 128.0(3)
C5 C1 Rh1 68.6(2)
C2 C1 Rh1 72.3(2)
C7 C1 Rh1 129.1(3)
C3 C2 C1 108.4(3)
C3 C2 C8 123.5(3)
C1 C2 C8 127.7(3)
C3 C2 Rh1 69.5(2)
C1 C2 Rh1 72.0(2)
C8 C2 Rh1 129.5(3)
C2 C3 C4 108.1(3)
C2 C3 C9 125.5(3)
C4 C3 C9 126.4(3)
C2 C3 Rh1 75.02(19)
C4 C3 Rh1 68.90(18)
C9 C3 Rh1 123.8(3)
C5 C4 C3 107.0(3)
C5 C4 C10 126.0(3)
C3 C4 C10 126.7(3)
C5 C4 Rh1 72.65(19)
C3 C4 Rh1 73.71(19)
C10 C4 Rh1 124.0(3)
C1 C5 C4 108.7(3)
C1 C5 C6 124.8(3)
C4 C5 C6 126.5(3)
C1 C5 Rh1 75.8(2)
C4 C5 Rh1 69.7(2)
C6 C5 Rh1 122.9(2)
C5 C6 H6A 109.5
C5 C6 H6B 109.5
H6A C6 H6B 109.5
C5 C6 H6C 109.5
H6A C6 H6C 109.5
H6B C6 H6C 109.5
C1 C7 H7A 109.5
C1 C7 H7B 109.5
H7A C7 H7B 109.5
C1 C7 H7C 109.5
H7A C7 H7C 109.5
H7B C7 H7C 109.5
C2 C8 H8A 109.5
C2 C8 H8B 109.5
H8A C8 H8B 109.5
C2 C8 H8C 109.5
H8A C8 H8C 109.5
H8B C8 H8C 109.5
C3 C9 H9A 109.5
C3 C9 H9B 109.5
H9A C9 H9B 109.5
C3 C9 H9C 109.5
H9A C9 H9C 109.5
H9B C9 H9C 109.5
C4 C10 H10A 109.5
C4 C10 H10B 109.5
H10A C10 H10B 109.5
C4 C10 H10C 109.5
H10A C10 H10C 109.5
H10B C10 H10C 109.5
C15 C11 C12 108.2(3)
C15 C11 C17 126.4(3)
C12 C11 C17 125.3(3)
C15 C11 Rh2 74.83(19)
C12 C11 Rh2 69.06(17)
C17 C11 Rh2 124.8(3)
C11 C12 C13 107.0(3)
C11 C12 C18 126.5(3)
C13 C12 C18 126.2(3)
C11 C12 Rh2 73.48(19)
C13 C12 Rh2 73.1(2)
C18 C12 Rh2 123.7(2)
C14 C13 C12 108.9(3)
C14 C13 C19 126.1(3)
C12 C13 C19 124.9(3)
C14 C13 Rh2 75.3(2)
C12 C13 Rh2 69.3(2)
C19 C13 Rh2 124.1(2)
C13 C14 C15 107.9(3)
C13 C14 C20 123.3(3)
C15 C14 C20 128.3(3)
C13 C14 Rh2 69.1(2)
C15 C14 Rh2 72.1(2)
C20 C14 Rh2 130.3(2)
C11 C15 C14 108.0(3)
C11 C15 C16 124.1(3)
C14 C15 C16 127.6(3)
C11 C15 Rh2 69.28(19)
C14 C15 Rh2 72.10(19)
C16 C15 Rh2 128.7(3)
C15 C16 H16A 109.5
C15 C16 H16B 109.5
H16A C16 H16B 109.5
C15 C16 H16C 109.5
H16A C16 H16C 109.5
H16B C16 H16C 109.5
C11 C17 H17A 109.5
C11 C17 H17B 109.5
H17A C17 H17B 109.5
C11 C17 H17C 109.5
H17A C17 H17C 109.5
H17B C17 H17C 109.5
C12 C18 H18A 109.5
C12 C18 H18B 109.5
H18A C18 H18B 109.5
C12 C18 H18C 109.5
H18A C18 H18C 109.5
H18B C18 H18C 109.5
C13 C19 H19A 109.5
C13 C19 H19B 109.5
H19A C19 H19B 109.5
C13 C19 H19C 109.5
H19A C19 H19C 109.5
H19B C19 H19C 109.5
C14 C20 H20A 109.5
C14 C20 H20B 109.5
H20A C20 H20B 109.5
C14 C20 H20C 109.5
H20A C20 H20C 109.5
H20B C20 H20C 109.5
C22 C21 C25 107.7(3)
C22 C21 C26 124.9(3)
C25 C21 C26 127.1(3)
C22 C21 Rh3 67.90(18)
C25 C21 Rh3 74.79(19)
C26 C21 Rh3 127.6(2)
C21 C22 C23 108.2(3)
C21 C22 C27 125.5(4)
C23 C22 C27 126.0(3)
C21 C22 Rh3 75.82(19)
C23 C22 Rh3 70.80(18)
C27 C22 Rh3 124.5(2)
C24 C23 C22 107.9(3)
C24 C23 C28 125.8(4)
C22 C23 C28 125.8(3)
C24 C23 Rh3 75.14(19)
C22 C23 Rh3 71.72(19)
C28 C23 Rh3 125.0(2)
C25 C24 C23 107.7(3)
C25 C24 C29 125.9(3)
C23 C24 C29 126.1(3)
C25 C24 Rh3 75.60(19)
C23 C24 Rh3 68.12(18)
C29 C24 Rh3 126.6(2)
C21 C25 C24 108.4(3)
C21 C25 C30 126.0(3)
C24 C25 C30 124.2(3)
C21 C25 Rh3 70.13(17)
C24 C25 Rh3 69.15(18)
C30 C25 Rh3 136.9(2)
C21 C26 H26A 109.5
C21 C26 H26B 109.5
H26A C26 H26B 109.5
C21 C26 H26C 109.5
H26A C26 H26C 109.5
H26B C26 H26C 109.5
C22 C27 H27A 109.5
C22 C27 H27B 109.5
H27A C27 H27B 109.5
C22 C27 H27C 109.5
H27A C27 H27C 109.5
H27B C27 H27C 109.5
C23 C28 H28A 109.5
C23 C28 H28B 109.5
H28A C28 H28B 109.5
C23 C28 H28C 109.5
H28A C28 H28C 109.5
H28B C28 H28C 109.5
C24 C29 H29A 109.5
C24 C29 H29B 109.5
H29A C29 H29B 109.5
C24 C29 H29C 109.5
H29A C29 H29C 109.5
H29B C29 H29C 109.5
C25 C30 H30A 109.5
C25 C30 H30B 109.5
H30A C30 H30B 109.5
C25 C30 H30C 109.5
H30A C30 H30C 109.5
H30B C30 H30C 109.5
C32 C31 C35 107.6(3)
C32 C31 C37 125.4(4)
C35 C31 C37 126.5(3)
C32 C31 Rh4 72.07(19)
C35 C31 Rh4 70.88(19)
C37 C31 Rh4 128.5(2)
C31 C32 C33 108.6(3)
C31 C32 C38 126.0(3)
C33 C32 C38 124.8(3)
C31 C32 Rh4 70.66(19)
C33 C32 Rh4 71.5(2)
C38 C32 Rh4 130.4(3)
C32 C33 C34 107.4(3)
C32 C33 C39 125.4(3)
C34 C33 C39 126.3(3)
C32 C33 Rh4 71.31(19)
C34 C33 Rh4 71.98(19)
C39 C33 Rh4 130.5(3)
C35 C34 C33 108.2(3)
C35 C34 C40 125.3(3)
C33 C34 C40 125.8(3)
C35 C34 Rh4 69.82(19)
C33 C34 Rh4 70.8(2)
C40 C34 Rh4 132.3(3)
C34 C35 C31 108.0(3)
C34 C35 C36 124.6(4)
C31 C35 C36 126.7(3)
C34 C35 Rh4 73.01(19)
C31 C35 Rh4 71.34(19)
C36 C35 Rh4 128.7(3)
C35 C36 H36A 109.5
C35 C36 H36B 109.5
H36A C36 H36B 109.5
C35 C36 H36C 109.5
H36A C36 H36C 109.5
H36B C36 H36C 109.5
C31 C37 H37A 109.5
C31 C37 H37B 109.5
H37A C37 H37B 109.5
C31 C37 H37C 109.5
H37A C37 H37C 109.5
H37B C37 H37C 109.5
C32 C38 H38A 109.5
C32 C38 H38B 109.5
H38A C38 H38B 109.5
C32 C38 H38C 109.5
H38A C38 H38C 109.5
H38B C38 H38C 109.5
C33 C39 H39A 109.5
C33 C39 H39B 109.5
H39A C39 H39B 109.5
C33 C39 H39C 109.5
H39A C39 H39C 109.5
H39B C39 H39C 109.5
C34 C40 H40A 109.5
C34 C40 H40B 109.5
H40A C40 H40B 109.5
C34 C40 H40C 109.5
H40A C40 H40C 109.5
H40B C40 H40C 109.5
B1 Rh1 B2 99.60(16)
B1 Rh1 B3 91.50(15)
B2 Rh1 B3 53.41(16)
B1 Rh1 B4 53.27(15)
B2 Rh1 B4 91.43(16)
B3 Rh1 B4 48.11(14)
B1 Rh1 C4 130.38(14)
B2 Rh1 C4 124.38(14)
B3 Rh1 C4 96.99(15)
B4 Rh1 C4 99.72(14)
B1 Rh1 C5 100.04(14)
B2 Rh1 C5 160.33(14)
B3 Rh1 C5 124.78(15)
B4 Rh1 C5 99.39(14)
C4 Rh1 C5 37.69(13)
B1 Rh1 C3 160.45(15)
B2 Rh1 C3 99.08(14)
B3 Rh1 C3 104.29(13)
B4 Rh1 C3 131.88(14)
C4 Rh1 C3 37.39(12)
C5 Rh1 C3 61.53(12)
B1 Rh1 C1 101.42(14)
B2 Rh1 C1 139.30(15)
B3 Rh1 C1 157.89(14)
B4 Rh1 C1 128.94(14)
C4 Rh1 C1 60.99(13)
C5 Rh1 C1 35.58(13)
C3 Rh1 C1 60.06(12)
B1 Rh1 C2 131.26(15)
B2 Rh1 C2 106.79(14)
B3 Rh1 C2 137.06(13)
B4 Rh1 C2 158.53(14)
C4 Rh1 C2 60.76(13)
C5 Rh1 C2 59.96(13)
C3 Rh1 C2 35.52(13)
C1 Rh1 C2 35.72(12)
B1 Rh1 Rh4 51.49(11)
B2 Rh1 Rh4 51.44(11)
B3 Rh1 Rh4 77.45(11)
B4 Rh1 Rh4 77.30(11)
C4 Rh1 Rh4 174.36(10)
C5 Rh1 Rh4 147.12(9)
C3 Rh1 Rh4 142.77(9)
C1 Rh1 Rh4 124.60(9)
C2 Rh1 Rh4 122.91(9)
B6 Rh2 B2 99.51(16)
B6 Rh2 B3 90.97(15)
B2 Rh2 B3 53.38(16)
B6 Rh2 B5 52.75(15)
B2 Rh2 B5 91.75(15)
B3 Rh2 B5 48.30(14)
B6 Rh2 C12 127.80(14)
B2 Rh2 C12 126.77(14)
B3 Rh2 C12 98.01(14)
B5 Rh2 C12 98.37(14)
B6 Rh2 C13 99.54(14)
B2 Rh2 C13 160.90(13)
B3 Rh2 C13 127.53(15)
B5 Rh2 C13 100.85(14)
C12 Rh2 C13 37.52(13)
B6 Rh2 C11 160.83(15)
B2 Rh2 C11 99.48(14)
B3 Rh2 C11 102.49(13)
B5 Rh2 C11 129.12(14)
C12 Rh2 C11 37.46(12)
C13 Rh2 C11 61.43(12)
B6 Rh2 C14 103.30(14)
B2 Rh2 C14 136.34(14)
B3 Rh2 C14 159.04(14)
B5 Rh2 C14 131.56(14)
C12 Rh2 C14 61.11(13)
C13 Rh2 C14 35.60(13)
C11 Rh2 C14 60.30(12)
B6 Rh2 C15 134.36(15)
B2 Rh2 C15 104.70(14)
B3 Rh2 C15 134.41(13)
B5 Rh2 C15 158.83(14)
C12 Rh2 C15 61.14(13)
C13 Rh2 C15 60.06(13)
C11 Rh2 C15 35.89(13)
C14 Rh2 C15 35.83(12)
B6 Rh2 Rh4 51.43(11)
B2 Rh2 Rh4 51.60(11)
B3 Rh2 Rh4 77.47(10)
B5 Rh2 Rh4 77.52(10)
C12 Rh2 Rh4 175.23(9)
C13 Rh2 Rh4 145.18(9)
C11 Rh2 Rh4 144.63(9)
C14 Rh2 Rh4 123.44(9)
C15 Rh2 Rh4 123.18(9)
B1 Rh3 B6 99.45(15)
B1 Rh3 B4 52.94(15)
B6 Rh3 B4 90.26(14)
B1 Rh3 B5 90.85(15)
B6 Rh3 B5 52.40(15)
B4 Rh3 B5 47.62(15)
B1 Rh3 C23 144.74(15)
B6 Rh3 C23 112.17(15)
B4 Rh3 C23 109.91(14)
B5 Rh3 C23 96.17(13)
B1 Rh3 C22 108.63(14)
B6 Rh3 C22 149.17(15)
B4 Rh3 C22 96.51(13)
B5 Rh3 C22 113.44(14)
C23 Rh3 C22 37.49(14)
B1 Rh3 C24 154.43(13)
B6 Rh3 C24 97.59(14)
B4 Rh3 C24 145.92(14)
B5 Rh3 C24 114.68(14)
C23 Rh3 C24 36.74(13)
C22 Rh3 C24 61.19(13)
B1 Rh3 C21 97.60(14)
B6 Rh3 C21 151.69(14)
B4 Rh3 C21 118.04(14)
B5 Rh3 C21 149.60(13)
C23 Rh3 C21 60.98(13)
C22 Rh3 C21 36.28(12)
C24 Rh3 C21 59.78(13)
B1 Rh3 C25 119.25(14)
B6 Rh3 C25 116.68(14)
B4 Rh3 C25 153.00(14)
B5 Rh3 C25 149.91(14)
C23 Rh3 C25 59.84(12)
C22 Rh3 C25 59.60(12)
C24 Rh3 C25 35.25(12)
C21 Rh3 C25 35.09(13)
B1 Rh3 Rh4 51.82(11)
B6 Rh3 Rh4 51.64(11)
B4 Rh3 Rh4 77.54(10)
B5 Rh3 Rh4 77.51(10)
C23 Rh3 Rh4 163.14(10)
C22 Rh3 Rh4 159.10(10)
C24 Rh3 Rh4 132.26(9)
C21 Rh3 Rh4 129.91(9)
C25 Rh3 Rh4 119.84(8)
B1 Rh4 B6 91.12(15)
B1 Rh4 C35 121.30(14)
B6 Rh4 C35 92.29(14)
B1 Rh4 C31 92.65(14)
B6 Rh4 C31 119.37(13)
C35 Rh4 C31 37.77(14)
B1 Rh4 B2 90.87(14)
B6 Rh4 B2 90.83(15)
C35 Rh4 B2 147.58(14)
C31 Rh4 B2 149.49(15)
B1 Rh4 C32 98.88(14)
B6 Rh4 C32 154.48(13)
C35 Rh4 C32 62.45(13)
C31 Rh4 C32 37.27(12)
B2 Rh4 C32 112.28(14)
B1 Rh4 C33 132.90(15)
B6 Rh4 C33 135.61(14)
C35 Rh4 C33 62.66(12)
C31 Rh4 C33 62.63(12)
B2 Rh4 C33 93.43(14)
C32 Rh4 C33 37.21(13)
B1 Rh4 C34 154.92(13)
B6 Rh4 C34 100.86(14)
C35 Rh4 C34 37.17(12)
C31 Rh4 C34 62.28(13)
B2 Rh4 C34 110.70(14)
C32 Rh4 C34 61.79(13)
C33 Rh4 C34 37.19(13)
B1 Rh4 Rh3 47.28(10)
B6 Rh4 Rh3 47.28(10)
C35 Rh4 Rh3 100.14(9)
C31 Rh4 Rh3 98.98(9)
B2 Rh4 Rh3 105.54(11)
C32 Rh4 Rh3 129.31(9)
C33 Rh4 Rh3 160.98(9)
C34 Rh4 Rh3 131.71(9)
B1 Rh4 Rh2 104.75(10)
B6 Rh4 Rh2 46.91(9)
C35 Rh4 Rh2 119.32(11)
C31 Rh4 Rh2 157.08(10)
B2 Rh4 Rh2 46.92(12)
C32 Rh4 Rh2 147.91(9)
C33 Rh4 Rh2 112.10(9)
C34 Rh4 Rh2 99.46(9)
Rh3 Rh4 Rh2 82.767(11)
B1 Rh4 Rh1 46.68(9)
B6 Rh4 Rh1 104.35(10)
C35 Rh4 Rh1 158.77(11)
C31 Rh4 Rh1 121.03(10)
B2 Rh4 Rh1 47.03(11)
C32 Rh4 Rh1 99.53(9)
C33 Rh4 Rh1 110.62(9)
C34 Rh4 Rh1 145.91(9)
Rh3 Rh4 Rh1 82.373(10)
Rh2 Rh4 Rh1 81.892(10)

loop_
_geom_bond_atom_site_label_1
_geom_bond_atom_site_label_2
_geom_bond_distance
B1 B4 1.898(6)
B1 Rh1 2.059(4)
B1 Rh3 2.070(4)
B1 Rh4 2.214(4)
B1 H1X 1.13(4)
B2 B3 1.903(6)
B2 Rh2 2.064(4)
B2 Rh1 2.072(4)
B2 Rh4 2.215(4)
B2 H2X 1.14(4)
B3 B4 1.765(5)
B3 B5 1.776(5)
B3 Rh1 2.159(4)
B3 Rh2 2.168(4)
B3 H3X 1.10(3)
B4 B5 1.766(6)
B4 Rh1 2.170(4)
B4 Rh3 2.183(4)
B4 H4X 1.13(4)
B5 B6 1.885(6)
B5 Rh2 2.173(4)
B5 Rh3 2.192(4)
B5 H5X 1.11(4)
B6 Rh2 2.063(3)
B6 Rh3 2.069(4)
B6 Rh4 2.208(4)
B6 H6X 1.15(4)
C1 C5 1.411(5)
C1 C2 1.442(5)
C1 C7 1.490(5)
C1 Rh1 2.350(4)
C2 C3 1.415(5)
C2 C8 1.499(5)
C2 Rh1 2.353(3)
C3 C4 1.443(5)
C3 C9 1.495(5)
C3 Rh1 2.281(3)
C4 C5 1.446(5)
C4 C10 1.498(5)
C4 Rh1 2.217(3)
C5 C6 1.488(5)
C5 Rh1 2.257(4)
C6 H6A 0.9700
C6 H6B 0.9700
C6 H6C 0.9700
C7 H7A 0.9700
C7 H7B 0.9700
C7 H7C 0.9700
C8 H8A 0.9700
C8 H8B 0.9700
C8 H8C 0.9700
C9 H9A 0.9700
C9 H9B 0.9700
C9 H9C 0.9700
C10 H10A 0.9700
C10 H10B 0.9700
C10 H10C 0.9700
C11 C15 1.419(5)
C11 C12 1.436(5)
C11 C17 1.505(5)
C11 Rh2 2.264(3)
C12 C13 1.435(5)
C12 C18 1.499(5)
C12 Rh2 2.205(3)
C13 C14 1.406(5)
C13 C19 1.505(5)
C13 Rh2 2.255(4)
C14 C15 1.437(5)
C14 C20 1.496(5)
C14 Rh2 2.336(4)
C15 C16 1.502(5)
C15 Rh2 2.336(3)
C16 H16A 0.9700
C16 H16B 0.9700
C16 H16C 0.9700
C17 H17A 0.9700
C17 H17B 0.9700
C17 H17C 0.9700
C18 H18A 0.9700
C18 H18B 0.9700
C18 H18C 0.9700
C19 H19A 0.9700
C19 H19B 0.9700
C19 H19C 0.9700
C20 H20A 0.9700
C20 H20B 0.9700
C20 H20C 0.9700
C21 C22 1.426(5)
C21 C25 1.428(5)
C21 C26 1.494(5)
C21 Rh3 2.336(3)
C22 C23 1.431(5)
C22 C27 1.489(5)
C22 Rh3 2.232(3)
C23 C24 1.431(5)
C23 C28 1.491(5)
C23 Rh3 2.220(3)
C24 C25 1.428(5)
C24 C29 1.498(5)
C24 Rh3 2.313(3)
C25 C30 1.500(5)
C25 Rh3 2.397(3)
C26 H26A 0.9700
C26 H26B 0.9700
C26 H26C 0.9700
C27 H27A 0.9700
C27 H27B 0.9700
C27 H27C 0.9700
C28 H28A 0.9700
C28 H28B 0.9700
C28 H28C 0.9700
C29 H29A 0.9700
C29 H29B 0.9700
C29 H29C 0.9700
C30 H30A 0.9700
C30 H30B 0.9700
C30 H30C 0.9700
C31 C32 1.427(5)
C31 C35 1.437(5)
C31 C37 1.498(5)
C31 Rh4 2.222(3)
C32 C33 1.431(5)
C32 C38 1.489(5)
C32 Rh4 2.241(3)
C33 C34 1.436(5)
C33 C39 1.495(4)
C33 Rh4 2.243(3)
C34 C35 1.427(5)
C34 C40 1.492(5)
C34 Rh4 2.258(4)
C35 C36 1.503(5)
C35 Rh4 2.216(3)
C36 H36A 0.9700
C36 H36B 0.9700
C36 H36C 0.9700
C37 H37A 0.9700
C37 H37B 0.9700
C37 H37C 0.9700
C38 H38A 0.9700
C38 H38B 0.9700
C38 H38C 0.9700
C39 H39A 0.9700
C39 H39B 0.9700
C39 H39C 0.9700
C40 H40A 0.9700
C40 H40B 0.9700
C40 H40C 0.9700
Rh1 Rh4 2.8013(4)
Rh2 Rh4 2.7944(4)
Rh3 Rh4 2.7818(4)

loop_
_geom_torsion_atom_site_label_1
_geom_torsion_atom_site_label_2
_geom_torsion_atom_site_label_3
_geom_torsion_atom_site_label_4
_geom_torsion
Rh2 B2 B3 B4 -108.4(3)
Rh1 B2 B3 B4 44.1(2)
Rh4 B2 B3 B4 -32.1(3)
Rh2 B2 B3 B5 -43.5(2)
Rh1 B2 B3 B5 109.1(3)
Rh4 B2 B3 B5 32.8(3)
Rh2 B2 B3 Rh1 -152.59(15)
Rh4 B2 B3 Rh1 -76.26(15)
Rh1 B2 B3 Rh2 152.59(15)
Rh4 B2 B3 Rh2 76.33(15)
B2 B3 B4 B5 103.0(3)
Rh1 B3 B4 B5 144.7(2)
Rh2 B3 B4 B5 36.2(2)
B5 B3 B4 B1 -103.9(3)
B2 B3 B4 B1 -0.9(4)
Rh1 B3 B4 B1 40.8(2)
Rh2 B3 B4 B1 -67.6(3)
B5 B3 B4 Rh1 -144.7(2)
B2 B3 B4 Rh1 -41.7(2)
Rh2 B3 B4 Rh1 -108.4(2)
B5 B3 B4 Rh3 -37.3(2)
B2 B3 B4 Rh3 65.7(3)
Rh1 B3 B4 Rh3 107.4(2)
Rh2 B3 B4 Rh3 -1.1(3)
Rh1 B1 B4 B5 -108.7(2)
Rh3 B1 B4 B5 43.8(2)
Rh4 B1 B4 B5 -32.0(3)
Rh1 B1 B4 B3 -43.2(2)
Rh3 B1 B4 B3 109.2(3)
Rh4 B1 B4 B3 33.5(3)
Rh3 B1 B4 Rh1 152.43(17)
Rh4 B1 B4 Rh1 76.70(13)
Rh1 B1 B4 Rh3 -152.43(17)
Rh4 B1 B4 Rh3 -75.72(14)
B1 B4 B5 B3 102.6(3)
Rh1 B4 B5 B3 36.0(2)
Rh3 B4 B5 B3 143.7(2)
B3 B4 B5 B6 -102.6(3)
B1 B4 B5 B6 0.0(3)
Rh1 B4 B5 B6 -66.7(3)
Rh3 B4 B5 B6 41.07(19)
B3 B4 B5 Rh2 -36.0(2)
B1 B4 B5 Rh2 66.6(3)
Rh1 B4 B5 Rh2 -0.1(3)
Rh3 B4 B5 Rh2 107.7(2)
B3 B4 B5 Rh3 -143.7(2)
B1 B4 B5 Rh3 -41.0(2)
Rh1 B4 B5 Rh3 -107.7(2)
B2 B3 B5 B4 -103.4(3)
Rh1 B3 B5 B4 -36.2(2)
Rh2 B3 B5 B4 -144.4(2)
B4 B3 B5 B6 103.1(3)
B2 B3 B5 B6 -0.4(4)
Rh1 B3 B5 B6 66.9(3)
Rh2 B3 B5 B6 -41.4(2)
B4 B3 B5 Rh2 144.4(2)
B2 B3 B5 Rh2 41.0(2)
Rh1 B3 B5 Rh2 108.2(2)
B4 B3 B5 Rh3 36.8(2)
B2 B3 B5 Rh3 -66.6(3)
Rh1 B3 B5 Rh3 0.6(3)
Rh2 B3 B5 Rh3 -107.6(2)
B4 B5 B6 Rh2 108.3(2)
B3 B5 B6 Rh2 43.7(2)
Rh3 B5 B6 Rh2 151.89(17)
B4 B5 B6 Rh3 -43.6(2)
B3 B5 B6 Rh3 -108.2(3)
Rh2 B5 B6 Rh3 -151.89(17)
B4 B5 B6 Rh4 32.1(3)
B3 B5 B6 Rh4 -32.5(3)
Rh2 B5 B6 Rh4 -76.20(13)
Rh3 B5 B6 Rh4 75.70(14)
C5 C1 C2 C3 -0.5(4)
C7 C1 C2 C3 173.6(4)
Rh1 C1 C2 C3 -60.2(3)
C5 C1 C2 C8 -173.8(4)
C7 C1 C2 C8 0.3(6)
Rh1 C1 C2 C8 126.5(4)
C5 C1 C2 Rh1 59.7(3)
C7 C1 C2 Rh1 -126.2(4)
C1 C2 C3 C4 0.5(4)
C8 C2 C3 C4 174.1(3)
Rh1 C2 C3 C4 -61.3(2)
C1 C2 C3 C9 -177.1(3)
C8 C2 C3 C9 -3.4(6)
Rh1 C2 C3 C9 121.1(4)
C1 C2 C3 Rh1 61.8(2)
C8 C2 C3 Rh1 -124.6(4)
C2 C3 C4 C5 -0.3(4)
C9 C3 C4 C5 177.3(3)
Rh1 C3 C4 C5 -65.6(2)
C2 C3 C4 C10 -174.1(4)
C9 C3 C4 C10 3.4(6)
Rh1 C3 C4 C10 120.6(4)
C2 C3 C4 Rh1 65.3(3)
C9 C3 C4 Rh1 -117.2(4)
C2 C1 C5 C4 0.4(4)
C7 C1 C5 C4 -174.1(3)
Rh1 C1 C5 C4 62.4(2)
C2 C1 C5 C6 177.5(3)
C7 C1 C5 C6 3.1(6)
Rh1 C1 C5 C6 -120.5(4)
C2 C1 C5 Rh1 -62.0(3)
C7 C1 C5 Rh1 123.6(3)
C3 C4 C5 C1 -0.1(4)
C10 C4 C5 C1 173.8(3)
Rh1 C4 C5 C1 -66.3(3)
C3 C4 C5 C6 -177.2(3)
C10 C4 C5 C6 -3.3(6)
Rh1 C4 C5 C6 116.6(4)
C3 C4 C5 Rh1 66.3(2)
C10 C4 C5 Rh1 -119.8(4)
C15 C11 C12 C13 0.9(4)
C17 C11 C12 C13 -175.5(3)
Rh2 C11 C12 C13 66.0(2)
C15 C11 C12 C18 174.9(3)
C17 C11 C12 C18 -1.5(6)
Rh2 C11 C12 C18 -120.0(4)
C15 C11 C12 Rh2 -65.1(2)
C17 C11 C12 Rh2 118.6(4)
C11 C12 C13 C14 -0.7(4)
C18 C12 C13 C14 -174.8(3)
Rh2 C12 C13 C14 65.5(2)
C11 C12 C13 C19 175.9(3)
C18 C12 C13 C19 1.9(6)
Rh2 C12 C13 C19 -117.9(3)
C11 C12 C13 Rh2 -66.2(2)
C18 C12 C13 Rh2 119.8(3)
C12 C13 C14 C15 0.3(4)
C19 C13 C14 C15 -176.2(3)
Rh2 C13 C14 C15 62.0(2)
C12 C13 C14 C20 173.1(3)
C19 C13 C14 C20 -3.5(6)
Rh2 C13 C14 C20 -125.3(3)
C12 C13 C14 Rh2 -61.6(2)
C19 C13 C14 Rh2 121.8(3)
C12 C11 C15 C14 -0.7(4)
C17 C11 C15 C14 175.6(3)
Rh2 C11 C15 C14 -62.0(2)
C12 C11 C15 C16 -175.2(3)
C17 C11 C15 C16 1.0(6)
Rh2 C11 C15 C16 123.4(4)
C12 C11 C15 Rh2 61.4(2)
C17 C11 C15 Rh2 -122.3(4)
C13 C14 C15 C11 0.2(4)
C20 C14 C15 C11 -172.1(3)
Rh2 C14 C15 C11 60.3(2)
C13 C14 C15 C16 174.5(3)
C20 C14 C15 C16 2.2(6)
Rh2 C14 C15 C16 -125.4(4)
C13 C14 C15 Rh2 -60.1(2)
C20 C14 C15 Rh2 127.7(4)
C25 C21 C22 C23 0.8(3)
C26 C21 C22 C23 174.9(3)
Rh3 C21 C22 C23 -63.9(2)
C25 C21 C22 C27 -172.7(3)
C26 C21 C22 C27 1.3(5)
Rh3 C21 C22 C27 122.6(3)
C25 C21 C22 Rh3 64.7(2)
C26 C21 C22 Rh3 -121.3(3)
C21 C22 C23 C24 0.2(3)
C27 C22 C23 C24 173.7(3)
Rh3 C22 C23 C24 -67.0(2)
C21 C22 C23 C28 -172.4(3)
C27 C22 C23 C28 1.2(5)
Rh3 C22 C23 C28 120.4(3)
C21 C22 C23 Rh3 67.2(2)
C27 C22 C23 Rh3 -119.3(3)
C22 C23 C24 C25 -1.1(3)
C28 C23 C24 C25 171.4(3)
Rh3 C23 C24 C25 -65.9(2)
C22 C23 C24 C29 -175.2(3)
C28 C23 C24 C29 -2.6(5)
Rh3 C23 C24 C29 120.1(3)
C22 C23 C24 Rh3 64.7(2)
C28 C23 C24 Rh3 -122.7(3)
C22 C21 C25 C24 -1.5(3)
C26 C21 C25 C24 -175.4(3)
Rh3 C21 C25 C24 58.7(2)
C22 C21 C25 C30 165.6(3)
C26 C21 C25 C30 -8.3(5)
Rh3 C21 C25 C30 -134.2(3)
C22 C21 C25 Rh3 -60.2(2)
C26 C21 C25 Rh3 125.9(3)
C23 C24 C25 C21 1.6(3)
C29 C24 C25 C21 175.7(3)
Rh3 C24 C25 C21 -59.3(2)
C23 C24 C25 C30 -165.7(3)
C29 C24 C25 C30 8.3(5)
Rh3 C24 C25 C30 133.3(3)
C23 C24 C25 Rh3 61.0(2)
C29 C24 C25 Rh3 -125.0(3)
C35 C31 C32 C33 -0.7(4)
C37 C31 C32 C33 -173.3(3)
Rh4 C31 C32 C33 61.7(2)
C35 C31 C32 C38 171.2(3)
C37 C31 C32 C38 -1.5(6)
Rh4 C31 C32 C38 -126.4(4)
C35 C31 C32 Rh4 -62.4(2)
C37 C31 C32 Rh4 125.0(4)
C31 C32 C33 C34 2.2(4)
C38 C32 C33 C34 -169.8(3)
Rh4 C32 C33 C34 63.4(2)
C31 C32 C33 C39 171.9(3)
C38 C32 C33 C39 -0.1(6)
Rh4 C32 C33 C39 -126.9(4)
C31 C32 C33 Rh4 -61.2(2)
C38 C32 C33 Rh4 126.8(4)
C32 C33 C34 C35 -2.9(4)
C39 C33 C34 C35 -172.5(3)
Rh4 C33 C34 C35 60.1(2)
C32 C33 C34 C40 168.1(3)
C39 C33 C34 C40 -1.5(6)
Rh4 C33 C34 C40 -128.9(4)
C32 C33 C34 Rh4 -62.9(2)
C39 C33 C34 Rh4 127.4(4)
C33 C34 C35 C31 2.5(4)
C40 C34 C35 C31 -168.6(3)
Rh4 C34 C35 C31 63.2(2)
C33 C34 C35 C36 173.6(3)
C40 C34 C35 C36 2.6(6)
Rh4 C34 C35 C36 -125.7(4)
C33 C34 C35 Rh4 -60.7(2)
C40 C34 C35 Rh4 128.2(3)
C32 C31 C35 C34 -1.1(4)
C37 C31 C35 C34 171.5(3)
Rh4 C31 C35 C34 -64.3(2)
C32 C31 C35 C36 -172.0(3)
C37 C31 C35 C36 0.6(6)
Rh4 C31 C35 C36 124.8(4)
C32 C31 C35 Rh4 63.1(2)
C37 C31 C35 Rh4 -124.3(4)
B4 B1 Rh1 B2 84.6(2)
Rh3 B1 Rh1 B2 53.0(3)
Rh4 B1 Rh1 B2 -19.52(17)
B4 B1 Rh1 B3 31.46(19)
Rh3 B1 Rh1 B3 -0.1(2)
Rh4 B1 Rh1 B3 -72.62(14)
Rh3 B1 Rh1 B4 -31.6(2)
Rh4 B1 Rh1 B4 -104.09(19)
B4 B1 Rh1 C4 -69.0(2)
Rh3 B1 Rh1 C4 -100.6(3)
Rh4 B1 Rh1 C4 -173.11(13)
B4 B1 Rh1 C5 -94.28(19)
Rh3 B1 Rh1 C5 -125.9(2)
Rh4 B1 Rh1 C5 161.64(13)
B4 B1 Rh1 C3 -112.8(4)
Rh3 B1 Rh1 C3 -144.4(3)
Rh4 B1 Rh1 C3 143.1(4)
B4 B1 Rh1 C1 -130.49(18)
Rh3 B1 Rh1 C1 -162.1(2)
Rh4 B1 Rh1 C1 125.42(12)
B4 B1 Rh1 C2 -152.88(19)
Rh3 B1 Rh1 C2 175.52(17)
Rh4 B1 Rh1 C2 103.04(17)
B4 B1 Rh1 Rh4 104.09(19)
Rh3 B1 Rh1 Rh4 72.5(2)
B3 B2 Rh1 B1 -84.69(18)
Rh2 B2 Rh1 B1 -53.8(3)
Rh4 B2 Rh1 B1 19.53(17)
Rh2 B2 Rh1 B3 30.88(19)
Rh4 B2 Rh1 B3 104.23(18)
B3 B2 Rh1 B4 -31.75(17)
Rh2 B2 Rh1 B4 -0.9(2)
Rh4 B2 Rh1 B4 72.48(14)
B3 B2 Rh1 C4 71.1(2)
Rh2 B2 Rh1 C4 101.9(2)
Rh4 B2 Rh1 C4 175.29(12)
B3 B2 Rh1 C5 91.9(5)
Rh2 B2 Rh1 C5 122.8(4)
Rh4 B2 Rh1 C5 -163.8(4)
B3 B2 Rh1 C3 101.11(17)
Rh2 B2 Rh1 C3 132.0(2)
Rh4 B2 Rh1 C3 -154.66(12)
B3 B2 Rh1 C1 155.00(19)
Rh2 B2 Rh1 C1 -174.12(16)
Rh4 B2 Rh1 C1 -100.77(19)
B3 B2 Rh1 C2 136.75(16)
Rh2 B2 Rh1 C2 167.6(2)
Rh4 B2 Rh1 C2 -119.03(12)
B3 B2 Rh1 Rh4 -104.23(18)
Rh2 B2 Rh1 Rh4 -73.3(2)
B4 B3 Rh1 B1 -34.2(2)
B5 B3 Rh1 B1 -0.3(3)
B2 B3 Rh1 B1 100.85(19)
Rh2 B3 Rh1 B1 74.40(19)
B4 B3 Rh1 B2 -135.0(2)
B5 B3 Rh1 B2 -101.1(3)
Rh2 B3 Rh1 B2 -26.45(16)
B5 B3 Rh1 B4 33.9(2)
B2 B3 Rh1 B4 135.0(2)
Rh2 B3 Rh1 B4 108.6(2)
B4 B3 Rh1 C4 96.81(19)
B5 B3 Rh1 C4 130.7(3)
B2 B3 Rh1 C4 -128.14(17)
Rh2 B3 Rh1 C4 -154.59(16)
B4 B3 Rh1 C5 69.1(2)
B5 B3 Rh1 C5 103.0(3)
B2 B3 Rh1 C5 -155.82(17)
Rh2 B3 Rh1 C5 177.73(13)
B4 B3 Rh1 C3 134.17(18)
B5 B3 Rh1 C3 168.1(2)
B2 B3 Rh1 C3 -90.78(18)
Rh2 B3 Rh1 C3 -117.24(17)
B4 B3 Rh1 C1 92.0(4)
B5 B3 Rh1 C1 125.9(3)
B2 B3 Rh1 C1 -132.9(3)
Rh2 B3 Rh1 C1 -159.4(2)
B4 B3 Rh1 C2 150.6(2)
B5 B3 Rh1 C2 -175.5(2)
B2 B3 Rh1 C2 -74.4(2)
Rh2 B3 Rh1 C2 -100.8(2)
B4 B3 Rh1 Rh4 -84.10(17)
B5 B3 Rh1 Rh4 -50.2(2)
B2 B3 Rh1 Rh4 50.94(15)
Rh2 B3 Rh1 Rh4 24.49(13)
B5 B4 Rh1 B1 101.4(3)
B3 B4 Rh1 B1 135.5(3)
Rh3 B4 Rh1 B1 26.45(17)
B5 B4 Rh1 B2 0.5(3)
B3 B4 Rh1 B2 34.6(2)
B1 B4 Rh1 B2 -100.92(19)
Rh3 B4 Rh1 B2 -74.5(2)
B5 B4 Rh1 B3 -34.1(2)
B1 B4 Rh1 B3 -135.5(3)
Rh3 B4 Rh1 B3 -109.1(3)
B5 B4 Rh1 C4 -124.8(2)
B3 B4 Rh1 C4 -90.7(2)
B1 B4 Rh1 C4 133.81(18)
Rh3 B4 Rh1 C4 160.26(18)
B5 B4 Rh1 C5 -163.0(2)
B3 B4 Rh1 C5 -128.93(19)
B1 B4 Rh1 C5 95.57(19)
Rh3 B4 Rh1 C5 122.02(18)
B5 B4 Rh1 C3 -103.1(3)
B3 B4 Rh1 C3 -69.0(2)
B1 B4 Rh1 C3 155.52(19)
Rh3 B4 Rh1 C3 -178.03(14)
B5 B4 Rh1 C1 174.8(2)
B3 B4 Rh1 C1 -151.08(19)
B1 B4 Rh1 C1 73.4(2)
Rh3 B4 Rh1 C1 99.9(2)
B5 B4 Rh1 C2 -148.1(3)
B3 B4 Rh1 C2 -114.0(4)
B1 B4 Rh1 C2 110.5(4)
Rh3 B4 Rh1 C2 137.0(3)
B5 B4 Rh1 Rh4 50.3(2)
B3 B4 Rh1 Rh4 84.42(17)
B1 B4 Rh1 Rh4 -51.08(15)
Rh3 B4 Rh1 Rh4 -24.63(15)
C5 C4 Rh1 B1 -43.4(3)
C3 C4 Rh1 B1 -157.6(2)
C10 C4 Rh1 B1 78.8(3)
C5 C4 Rh1 B2 168.7(2)
C3 C4 Rh1 B2 54.5(3)
C10 C4 Rh1 B2 -69.1(3)
C5 C4 Rh1 B3 -141.4(2)
C3 C4 Rh1 B3 104.4(2)
C10 C4 Rh1 B3 -19.2(3)
C5 C4 Rh1 B4 -92.8(2)
C3 C4 Rh1 B4 153.0(2)
C10 C4 Rh1 B4 29.4(3)
C3 C4 Rh1 C5 -114.2(3)
C10 C4 Rh1 C5 122.2(4)
C5 C4 Rh1 C3 114.2(3)
C10 C4 Rh1 C3 -123.6(4)
C5 C4 Rh1 C1 36.6(2)
C3 C4 Rh1 C1 -77.6(2)
C10 C4 Rh1 C1 158.7(3)
C5 C4 Rh1 C2 77.7(2)
C3 C4 Rh1 C2 -36.5(2)
C10 C4 Rh1 C2 -160.2(3)
C5 C4 Rh1 Rh4 -150.5(8)
C3 C4 Rh1 Rh4 95.3(9)
C10 C4 Rh1 Rh4 -28.3(11)
C1 C5 Rh1 B1 -95.6(2)
C4 C5 Rh1 B1 147.9(2)
C6 C5 Rh1 B1 26.9(3)
C1 C5 Rh1 B2 87.7(5)
C4 C5 Rh1 B2 -28.7(6)
C6 C5 Rh1 B2 -149.7(4)
C1 C5 Rh1 B3 165.43(19)
C4 C5 Rh1 B3 49.0(2)
C6 C5 Rh1 B3 -72.1(3)
C1 C5 Rh1 B4 -149.7(2)
C4 C5 Rh1 B4 93.8(2)
C6 C5 Rh1 B4 -27.2(3)
C1 C5 Rh1 C4 116.5(3)
C6 C5 Rh1 C4 -121.0(4)
C1 C5 Rh1 C3 77.4(2)
C4 C5 Rh1 C3 -39.1(2)
C6 C5 Rh1 C3 -160.1(4)
C4 C5 Rh1 C1 -116.5(3)
C6 C5 Rh1 C1 122.5(4)
C1 C5 Rh1 C2 36.53(19)
C4 C5 Rh1 C2 -79.9(2)
C6 C5 Rh1 C2 159.0(4)
C1 C5 Rh1 Rh4 -68.6(3)
C4 C5 Rh1 Rh4 174.89(15)
C6 C5 Rh1 Rh4 53.9(4)
C2 C3 Rh1 B1 -56.4(5)
C4 C3 Rh1 B1 60.2(5)
C9 C3 Rh1 B1 -179.3(4)
C2 C3 Rh1 B2 106.2(2)
C4 C3 Rh1 B2 -137.1(2)
C9 C3 Rh1 B2 -16.7(3)
C2 C3 Rh1 B3 160.6(2)
C4 C3 Rh1 B3 -82.7(2)
C9 C3 Rh1 B3 37.7(3)
C2 C3 Rh1 B4 -153.6(2)
C4 C3 Rh1 B4 -36.9(3)
C9 C3 Rh1 B4 83.5(3)
C2 C3 Rh1 C4 -116.6(3)
C9 C3 Rh1 C4 120.4(4)
C2 C3 Rh1 C5 -77.3(2)
C4 C3 Rh1 C5 39.4(2)
C9 C3 Rh1 C5 159.8(4)
C2 C3 Rh1 C1 -36.3(2)
C4 C3 Rh1 C1 80.3(2)
C9 C3 Rh1 C1 -159.2(4)
C4 C3 Rh1 C2 116.6(3)
C9 C3 Rh1 C2 -122.9(4)
C2 C3 Rh1 Rh4 72.7(3)
C4 C3 Rh1 Rh4 -170.70(16)
C9 C3 Rh1 Rh4 -50.3(4)
C5 C1 Rh1 B1 91.3(2)
C2 C1 Rh1 B1 -150.6(2)
C7 C1 Rh1 B1 -25.6(4)
C5 C1 Rh1 B2 -149.0(2)
C2 C1 Rh1 B2 -30.9(3)
C7 C1 Rh1 B2 94.1(4)
C5 C1 Rh1 B3 -33.3(4)
C2 C1 Rh1 B3 84.7(4)
C7 C1 Rh1 B3 -150.2(4)
C5 C1 Rh1 B4 39.7(3)
C2 C1 Rh1 B4 157.8(2)
C7 C1 Rh1 B4 -77.2(4)
C5 C1 Rh1 C4 -38.74(19)
C2 C1 Rh1 C4 79.3(2)
C7 C1 Rh1 C4 -155.7(4)
C2 C1 Rh1 C5 118.0(3)
C7 C1 Rh1 C5 -116.9(4)
C5 C1 Rh1 C3 -81.9(2)
C2 C1 Rh1 C3 36.1(2)
C7 C1 Rh1 C3 161.1(4)
C5 C1 Rh1 C2 -118.0(3)
C7 C1 Rh1 C2 125.0(4)
C5 C1 Rh1 Rh4 142.10(17)
C2 C1 Rh1 Rh4 -99.9(2)
C7 C1 Rh1 Rh4 25.2(4)
C3 C2 Rh1 B1 158.2(2)
C1 C2 Rh1 B1 39.8(3)
C8 C2 Rh1 B1 -84.7(4)
C3 C2 Rh1 B2 -82.0(2)
C1 C2 Rh1 B2 159.5(2)
C8 C2 Rh1 B2 35.1(4)
C3 C2 Rh1 B3 -28.1(3)
C1 C2 Rh1 B3 -146.6(2)
C8 C2 Rh1 B3 89.0(4)
C3 C2 Rh1 B4 65.0(4)
C1 C2 Rh1 B4 -53.5(4)
C8 C2 Rh1 B4 -177.9(3)
C3 C2 Rh1 C4 38.5(2)
C1 C2 Rh1 C4 -80.0(2)
C8 C2 Rh1 C4 155.6(4)
C3 C2 Rh1 C5 82.1(2)
C1 C2 Rh1 C5 -36.4(2)
C8 C2 Rh1 C5 -160.8(4)
C1 C2 Rh1 C3 -118.5(3)
C8 C2 Rh1 C3 117.1(4)
C3 C2 Rh1 C1 118.5(3)
C8 C2 Rh1 C1 -124.4(4)
C3 C2 Rh1 Rh4 -136.54(18)
C1 C2 Rh1 Rh4 105.0(2)
C8 C2 Rh1 Rh4 -19.4(4)
B5 B6 Rh2 B2 -84.9(2)
Rh3 B6 Rh2 B2 -52.3(3)
Rh4 B6 Rh2 B2 20.10(16)
B5 B6 Rh2 B3 -31.93(19)
Rh3 B6 Rh2 B3 0.7(2)
Rh4 B6 Rh2 B3 73.08(14)
Rh3 B6 Rh2 B5 32.6(2)
Rh4 B6 Rh2 B5 105.0(2)
B5 B6 Rh2 C12 69.0(2)
Rh3 B6 Rh2 C12 101.6(3)
Rh4 B6 Rh2 C12 174.01(12)
B5 B6 Rh2 C13 96.43(19)
Rh3 B6 Rh2 C13 129.0(2)
Rh4 B6 Rh2 C13 -158.55(12)
B5 B6 Rh2 C11 103.1(4)
Rh3 B6 Rh2 C11 135.7(4)
Rh4 B6 Rh2 C11 -151.9(4)
B5 B6 Rh2 C14 132.58(18)
Rh3 B6 Rh2 C14 165.2(2)
Rh4 B6 Rh2 C14 -122.40(12)
B5 B6 Rh2 C15 153.5(2)
Rh3 B6 Rh2 C15 -173.89(17)
Rh4 B6 Rh2 C15 -101.48(19)
B5 B6 Rh2 Rh4 -105.0(2)
Rh3 B6 Rh2 Rh4 -72.4(2)
B3 B2 Rh2 B6 84.08(18)
Rh1 B2 Rh2 B6 53.3(3)
Rh4 B2 Rh2 B6 -20.04(16)
Rh1 B2 Rh2 B3 -30.75(19)
Rh4 B2 Rh2 B3 -104.13(17)
B3 B2 Rh2 B5 31.59(17)
Rh1 B2 Rh2 B5 0.8(2)
Rh4 B2 Rh2 B5 -72.54(14)
B3 B2 Rh2 C12 -70.2(2)
Rh1 B2 Rh2 C12 -101.0(2)
Rh4 B2 Rh2 C12 -174.34(11)
B3 B2 Rh2 C13 -100.0(5)
Rh1 B2 Rh2 C13 -130.7(4)
Rh4 B2 Rh2 C13 155.9(4)
B3 B2 Rh2 C11 -98.58(17)
Rh1 B2 Rh2 C11 -129.3(2)
Rh4 B2 Rh2 C11 157.29(12)
B3 B2 Rh2 C14 -155.03(18)
Rh1 B2 Rh2 C14 174.22(15)
Rh4 B2 Rh2 C14 100.84(17)
B3 B2 Rh2 C15 -134.94(16)
Rh1 B2 Rh2 C15 -165.7(2)
Rh4 B2 Rh2 C15 120.93(12)
B3 B2 Rh2 Rh4 104.13(17)
Rh1 B2 Rh2 Rh4 73.38(19)
B4 B3 Rh2 B6 0.3(3)
B5 B3 Rh2 B6 34.3(2)
B2 B3 Rh2 B6 -101.14(18)
Rh1 B3 Rh2 B6 -74.57(18)
B4 B3 Rh2 B2 101.4(3)
B5 B3 Rh2 B2 135.5(2)
Rh1 B3 Rh2 B2 26.58(16)
B4 B3 Rh2 B5 -34.0(2)
B2 B3 Rh2 B5 -135.5(2)
Rh1 B3 Rh2 B5 -108.9(2)
B4 B3 Rh2 C12 -128.1(3)
B5 B3 Rh2 C12 -94.10(19)
B2 B3 Rh2 C12 130.43(17)
Rh1 B3 Rh2 C12 157.01(16)
B4 B3 Rh2 C13 -102.5(3)
B5 B3 Rh2 C13 -68.5(2)
B2 B3 Rh2 C13 156.02(17)
Rh1 B3 Rh2 C13 -177.40(13)
B4 B3 Rh2 C11 -165.9(2)
B5 B3 Rh2 C11 -131.92(19)
B2 B3 Rh2 C11 92.61(18)
Rh1 B3 Rh2 C11 119.18(17)
B4 B3 Rh2 C14 -133.1(3)
B5 B3 Rh2 C14 -99.1(4)
B2 B3 Rh2 C14 125.4(4)
Rh1 B3 Rh2 C14 152.0(3)
B4 B3 Rh2 C15 174.9(2)
B5 B3 Rh2 C15 -151.1(2)
B2 B3 Rh2 C15 73.4(2)
Rh1 B3 Rh2 C15 100.0(2)
B4 B3 Rh2 Rh4 50.3(2)
B5 B3 Rh2 Rh4 84.34(16)
B2 B3 Rh2 Rh4 -51.13(14)
Rh1 B3 Rh2 Rh4 -24.55(13)
B4 B5 Rh2 B6 -101.0(3)
B3 B5 Rh2 B6 -134.9(3)
Rh3 B5 Rh2 B6 -26.93(18)
B4 B5 Rh2 B2 -0.4(3)
B3 B5 Rh2 B2 -34.3(2)
B6 B5 Rh2 B2 100.6(2)
Rh3 B5 Rh2 B2 73.7(2)
B4 B5 Rh2 B3 33.9(2)
B6 B5 Rh2 B3 134.9(3)
Rh3 B5 Rh2 B3 108.0(3)
B4 B5 Rh2 C12 127.2(2)
B3 B5 Rh2 C12 93.30(19)
B6 B5 Rh2 C12 -131.79(19)
Rh3 B5 Rh2 C12 -158.73(18)
B4 B5 Rh2 C13 165.2(2)
B3 B5 Rh2 C13 131.30(18)
B6 B5 Rh2 C13 -93.80(19)
Rh3 B5 Rh2 C13 -120.73(18)
B4 B5 Rh2 C11 103.3(3)
B3 B5 Rh2 C11 69.4(2)
B6 B5 Rh2 C11 -155.65(19)
Rh3 B5 Rh2 C11 177.42(15)
B4 B5 Rh2 C14 -174.3(2)
B3 B5 Rh2 C14 151.83(19)
B6 B5 Rh2 C14 -73.3(2)
Rh3 B5 Rh2 C14 -100.2(2)
B4 B5 Rh2 C15 141.0(3)
B3 B5 Rh2 C15 107.1(4)
B6 B5 Rh2 C15 -118.0(4)
Rh3 B5 Rh2 C15 -144.9(3)
B4 B5 Rh2 Rh4 -50.4(2)
B3 B5 Rh2 Rh4 -84.24(17)
B6 B5 Rh2 Rh4 50.66(16)
Rh3 B5 Rh2 Rh4 23.73(15)
C11 C12 Rh2 B6 162.4(2)
C13 C12 Rh2 B6 48.3(3)
C18 C12 Rh2 B6 -74.4(3)
C11 C12 Rh2 B2 -50.4(3)
C13 C12 Rh2 B2 -164.5(2)
C18 C12 Rh2 B2 72.9(3)
C11 C12 Rh2 B3 -100.1(2)
C13 C12 Rh2 B3 145.8(2)
C18 C12 Rh2 B3 23.2(3)
C11 C12 Rh2 B5 -148.9(2)
C13 C12 Rh2 B5 96.9(2)
C18 C12 Rh2 B5 -25.7(3)
C11 C12 Rh2 C13 114.1(3)
C18 C12 Rh2 C13 -122.6(4)
C13 C12 Rh2 C11 -114.1(3)
C18 C12 Rh2 C11 123.3(4)
C11 C12 Rh2 C14 77.9(2)
C13 C12 Rh2 C14 -36.27(19)
C18 C12 Rh2 C14 -158.9(3)
C11 C12 Rh2 C15 36.7(2)
C13 C12 Rh2 C15 -77.4(2)
C18 C12 Rh2 C15 160.0(3)
C11 C12 Rh2 Rh4 -118.8(10)
C13 C12 Rh2 Rh4 127.1(10)
C18 C12 Rh2 Rh4 4.5(13)
C14 C13 Rh2 B6 99.5(2)
C12 C13 Rh2 B6 -143.3(2)
C19 C13 Rh2 B6 -24.4(3)
C14 C13 Rh2 B2 -76.4(5)
C12 C13 Rh2 B2 40.8(5)
C19 C13 Rh2 B2 159.6(4)
C14 C13 Rh2 B3 -161.78(19)
C12 C13 Rh2 B3 -44.6(2)
C19 C13 Rh2 B3 74.2(3)
C14 C13 Rh2 B5 153.2(2)
C12 C13 Rh2 B5 -89.6(2)
C19 C13 Rh2 B5 29.2(3)
C14 C13 Rh2 C12 -117.2(3)
C19 C13 Rh2 C12 118.9(4)
C14 C13 Rh2 C11 -78.0(2)
C12 C13 Rh2 C11 39.20(19)
C19 C13 Rh2 C11 158.1(4)
C12 C13 Rh2 C14 117.2(3)
C19 C13 Rh2 C14 -124.0(4)
C14 C13 Rh2 C15 -36.62(19)
C12 C13 Rh2 C15 80.5(2)
C19 C13 Rh2 C15 -160.6(4)
C14 C13 Rh2 Rh4 69.5(2)
C12 C13 Rh2 Rh4 -173.33(14)
C19 C13 Rh2 Rh4 -54.5(4)
C15 C11 Rh2 B6 70.0(5)
C12 C11 Rh2 B6 -46.8(5)
C17 C11 Rh2 B6 -165.9(4)
C15 C11 Rh2 B2 -102.0(2)
C12 C11 Rh2 B2 141.3(2)
C17 C11 Rh2 B2 22.1(3)
C15 C11 Rh2 B3 -156.4(2)
C12 C11 Rh2 B3 86.9(2)
C17 C11 Rh2 B3 -32.3(3)
C15 C11 Rh2 B5 157.9(2)
C12 C11 Rh2 B5 41.1(3)
C17 C11 Rh2 B5 -78.0(4)
C15 C11 Rh2 C12 116.7(3)
C17 C11 Rh2 C12 -119.2(4)
C15 C11 Rh2 C13 77.5(2)
C12 C11 Rh2 C13 -39.3(2)
C17 C11 Rh2 C13 -158.4(4)
C15 C11 Rh2 C14 36.5(2)
C12 C11 Rh2 C14 -80.2(2)
C17 C11 Rh2 C14 160.6(4)
C12 C11 Rh2 C15 -116.7(3)
C17 C11 Rh2 C15 124.1(4)
C15 C11 Rh2 Rh4 -70.5(3)
C12 C11 Rh2 Rh4 172.77(16)
C17 C11 Rh2 Rh4 53.6(4)
C13 C14 Rh2 B6 -87.9(2)
C15 C14 Rh2 B6 154.1(2)
C20 C14 Rh2 B6 28.7(4)
C13 C14 Rh2 B2 152.6(2)
C15 C14 Rh2 B2 34.6(3)
C20 C14 Rh2 B2 -90.9(4)
C13 C14 Rh2 B3 43.9(4)
C15 C14 Rh2 B3 -74.1(4)
C20 C14 Rh2 B3 160.5(4)
C13 C14 Rh2 B5 -36.3(3)
C15 C14 Rh2 B5 -154.3(2)
C20 C14 Rh2 B5 80.3(4)
C13 C14 Rh2 C12 38.23(19)
C15 C14 Rh2 C12 -79.8(2)
C20 C14 Rh2 C12 154.8(4)
C15 C14 Rh2 C13 -118.0(3)
C20 C14 Rh2 C13 116.6(4)
C13 C14 Rh2 C11 81.4(2)
C15 C14 Rh2 C11 -36.6(2)
C20 C14 Rh2 C11 -162.0(4)
C13 C14 Rh2 C15 118.0(3)
C20 C14 Rh2 C15 -125.4(4)
C13 C14 Rh2 Rh4 -140.13(17)
C15 C14 Rh2 Rh4 101.9(2)
C20 C14 Rh2 Rh4 -23.6(4)
C11 C15 Rh2 B6 -154.4(2)
C14 C15 Rh2 B6 -36.4(3)
C16 C15 Rh2 B6 87.8(4)
C11 C15 Rh2 B2 85.9(2)
C14 C15 Rh2 B2 -156.1(2)
C16 C15 Rh2 B2 -31.9(4)
C11 C15 Rh2 B3 33.2(3)
C14 C15 Rh2 B3 151.2(2)
C16 C15 Rh2 B3 -84.6(4)
C11 C15 Rh2 B5 -54.0(5)
C14 C15 Rh2 B5 64.0(5)
C16 C15 Rh2 B5 -171.8(4)
C11 C15 Rh2 C12 -38.3(2)
C14 C15 Rh2 C12 79.7(2)
C16 C15 Rh2 C12 -156.1(4)
C11 C15 Rh2 C13 -81.6(2)
C14 C15 Rh2 C13 36.4(2)
C16 C15 Rh2 C13 160.6(4)
C14 C15 Rh2 C11 118.0(3)
C16 C15 Rh2 C11 -117.8(4)
C11 C15 Rh2 C14 -118.0(3)
C16 C15 Rh2 C14 124.2(4)
C11 C15 Rh2 Rh4 139.31(19)
C14 C15 Rh2 Rh4 -102.7(2)
C16 C15 Rh2 Rh4 21.6(4)
B4 B1 Rh3 B6 -83.11(18)
Rh1 B1 Rh3 B6 -51.6(3)
Rh4 B1 Rh3 B6 21.37(15)
Rh1 B1 Rh3 B4 31.5(2)
Rh4 B1 Rh3 B4 104.48(18)
B4 B1 Rh3 B5 -31.14(18)
Rh1 B1 Rh3 B5 0.4(2)
Rh4 B1 Rh3 B5 73.34(13)
B4 B1 Rh3 C23 70.8(3)
Rh1 B1 Rh3 C23 102.3(3)
Rh4 B1 Rh3 C23 175.28(16)
B4 B1 Rh3 C22 83.99(18)
Rh1 B1 Rh3 C22 115.5(2)
Rh4 B1 Rh3 C22 -171.53(10)
B4 B1 Rh3 C24 145.7(3)
Rh1 B1 Rh3 C24 177.3(2)
Rh4 B1 Rh3 C24 -109.8(3)
B4 B1 Rh3 C21 119.58(17)
Rh1 B1 Rh3 C21 151.1(2)
Rh4 B1 Rh3 C21 -135.94(12)
B4 B1 Rh3 C25 148.95(17)
Rh1 B1 Rh3 C25 -179.50(18)
Rh4 B1 Rh3 C25 -106.57(13)
B4 B1 Rh3 Rh4 -104.48(18)
Rh1 B1 Rh3 Rh4 -72.9(2)
B5 B6 Rh3 B1 83.73(19)
Rh2 B6 Rh3 B1 51.3(3)
Rh4 B6 Rh3 B1 -21.42(15)
B5 B6 Rh3 B4 31.33(19)
Rh2 B6 Rh3 B4 -1.1(2)
Rh4 B6 Rh3 B4 -73.82(13)
Rh2 B6 Rh3 B5 -32.5(2)
Rh4 B6 Rh3 B5 -105.15(18)
B5 B6 Rh3 C23 -80.36(19)
Rh2 B6 Rh3 C23 -112.8(2)
Rh4 B6 Rh3 C23 174.49(10)
B5 B6 Rh3 C22 -71.9(3)
Rh2 B6 Rh3 C22 -104.4(3)
Rh4 B6 Rh3 C22 -177.05(19)
B5 B6 Rh3 C24 -115.41(17)
Rh2 B6 Rh3 C24 -147.9(2)
Rh4 B6 Rh3 C24 139.44(12)
B5 B6 Rh3 C21 -150.0(3)
Rh2 B6 Rh3 C21 177.53(19)
Rh4 B6 Rh3 C21 104.8(3)
B5 B6 Rh3 C25 -146.64(17)
Rh2 B6 Rh3 C25 -179.10(19)
Rh4 B6 Rh3 C25 108.21(13)
B5 B6 Rh3 Rh4 105.15(18)
Rh2 B6 Rh3 Rh4 72.7(2)
B5 B4 Rh3 B1 -135.6(2)
B3 B4 Rh3 B1 -100.5(3)
Rh1 B4 Rh3 B1 -26.42(17)
B5 B4 Rh3 B6 -33.9(2)
B3 B4 Rh3 B6 1.2(3)
B1 B4 Rh3 B6 101.67(19)
Rh1 B4 Rh3 B6 75.3(2)
B3 B4 Rh3 B5 35.1(2)
B1 B4 Rh3 B5 135.6(2)
Rh1 B4 Rh3 B5 109.2(3)
B5 B4 Rh3 C23 79.9(2)
B3 B4 Rh3 C23 115.0(3)
B1 B4 Rh3 C23 -144.56(17)
Rh1 B4 Rh3 C23 -170.98(16)
B5 B4 Rh3 C22 115.96(19)
B3 B4 Rh3 C22 151.1(3)
B1 B4 Rh3 C22 -108.47(18)
Rh1 B4 Rh3 C22 -134.89(19)
B5 B4 Rh3 C24 70.1(3)
B3 B4 Rh3 C24 105.2(3)
B1 B4 Rh3 C24 -154.3(2)
Rh1 B4 Rh3 C24 179.28(16)
B5 B4 Rh3 C21 146.82(18)
B3 B4 Rh3 C21 -178.1(2)
B1 B4 Rh3 C21 -77.61(19)
Rh1 B4 Rh3 C21 -104.03(19)
B5 B4 Rh3 C25 142.1(3)
B3 B4 Rh3 C25 177.2(2)
B1 B4 Rh3 C25 -82.3(3)
Rh1 B4 Rh3 C25 -108.8(3)
B5 B4 Rh3 Rh4 -84.36(16)
B3 B4 Rh3 Rh4 -49.2(2)
B1 B4 Rh3 Rh4 51.21(15)
Rh1 B4 Rh3 Rh4 24.79(15)
B4 B5 Rh3 B1 34.0(2)
B3 B5 Rh3 B1 -0.6(3)
B6 B5 Rh3 B1 -101.29(19)
Rh2 B5 Rh3 B1 -74.3(2)
B4 B5 Rh3 B6 135.3(2)
B3 B5 Rh3 B6 100.7(3)
Rh2 B5 Rh3 B6 26.98(17)
B3 B5 Rh3 B4 -34.5(2)
B6 B5 Rh3 B4 -135.3(2)
Rh2 B5 Rh3 B4 -108.3(3)
B4 B5 Rh3 C23 -111.42(19)
B3 B5 Rh3 C23 -145.9(3)
B6 B5 Rh3 C23 113.32(19)
Rh2 B5 Rh3 C23 140.31(19)
B4 B5 Rh3 C22 -76.8(2)
B3 B5 Rh3 C22 -111.3(3)
B6 B5 Rh3 C22 147.93(18)
Rh2 B5 Rh3 C22 174.92(16)
B4 B5 Rh3 C24 -144.55(18)
B3 B5 Rh3 C24 -179.1(2)
B6 B5 Rh3 C24 80.19(19)
Rh2 B5 Rh3 C24 107.18(19)
B4 B5 Rh3 C21 -72.7(3)
B3 B5 Rh3 C21 -107.2(3)
B6 B5 Rh3 C21 152.1(3)
Rh2 B5 Rh3 C21 179.04(19)
B4 B5 Rh3 C25 -146.2(2)
B3 B5 Rh3 C25 179.3(2)
B6 B5 Rh3 C25 78.5(3)
Rh2 B5 Rh3 C25 105.5(3)
B4 B5 Rh3 Rh4 84.43(17)
B3 B5 Rh3 Rh4 49.9(2)
B6 B5 Rh3 Rh4 -50.82(15)
Rh2 B5 Rh3 Rh4 -23.84(15)
C24 C23 Rh3 B1 135.8(3)
C22 C23 Rh3 B1 20.8(3)
C28 C23 Rh3 B1 -100.5(4)
C24 C23 Rh3 B6 -72.1(2)
C22 C23 Rh3 B6 172.9(2)
C28 C23 Rh3 B6 51.5(4)
C24 C23 Rh3 B4 -170.9(2)
C22 C23 Rh3 B4 74.1(2)
C28 C23 Rh3 B4 -47.3(4)
C24 C23 Rh3 B5 -123.9(2)
C22 C23 Rh3 B5 121.1(2)
C28 C23 Rh3 B5 -0.3(4)
C24 C23 Rh3 C22 115.0(3)
C28 C23 Rh3 C22 -121.4(4)
C22 C23 Rh3 C24 -115.0(3)
C28 C23 Rh3 C24 123.6(4)
C24 C23 Rh3 C21 77.4(2)
C22 C23 Rh3 C21 -37.68(19)
C28 C23 Rh3 C21 -159.0(4)
C24 C23 Rh3 C25 36.8(2)
C22 C23 Rh3 C25 -78.2(2)
C28 C23 Rh3 C25 160.4(4)
C24 C23 Rh3 Rh4 -57.0(4)
C22 C23 Rh3 Rh4 -172.1(2)
C28 C23 Rh3 Rh4 66.6(5)
C21 C22 Rh3 B1 77.1(2)
C23 C22 Rh3 B1 -167.5(2)
C27 C22 Rh3 B1 -46.5(4)
C21 C22 Rh3 B6 -128.4(3)
C23 C22 Rh3 B6 -12.9(4)
C27 C22 Rh3 B6 108.1(4)
C21 C22 Rh3 B4 130.1(2)
C23 C22 Rh3 B4 -114.5(2)
C27 C22 Rh3 B4 6.5(3)
C21 C22 Rh3 B5 176.5(2)
C23 C22 Rh3 B5 -68.1(2)
C27 C22 Rh3 B5 52.9(4)
C21 C22 Rh3 C23 -115.4(3)
C27 C22 Rh3 C23 121.0(4)
C21 C22 Rh3 C24 -77.2(2)
C23 C22 Rh3 C24 38.21(19)
C27 C22 Rh3 C24 159.2(4)
C23 C22 Rh3 C21 115.4(3)
C27 C22 Rh3 C21 -123.6(4)
C21 C22 Rh3 C25 -36.5(2)
C23 C22 Rh3 C25 78.9(2)
C27 C22 Rh3 C25 -160.1(4)
C21 C22 Rh3 Rh4 58.1(3)
C23 C22 Rh3 Rh4 173.55(18)
C27 C22 Rh3 Rh4 -65.4(4)
C25 C24 Rh3 B1 4.9(4)
C23 C24 Rh3 B1 -111.3(4)
C29 C24 Rh3 B1 129.2(4)
C25 C24 Rh3 B6 -126.6(2)
C23 C24 Rh3 B6 117.3(2)
C29 C24 Rh3 B6 -2.3(3)
C25 C24 Rh3 B4 131.6(3)
C23 C24 Rh3 B4 15.4(3)
C29 C24 Rh3 B4 -104.1(4)
C25 C24 Rh3 B5 -178.6(2)
C23 C24 Rh3 B5 65.3(2)
C29 C24 Rh3 B5 -54.3(4)
C25 C24 Rh3 C23 116.1(3)
C29 C24 Rh3 C23 -119.5(4)
C25 C24 Rh3 C22 77.1(2)
C23 C24 Rh3 C22 -39.0(2)
C29 C24 Rh3 C22 -158.5(4)
C25 C24 Rh3 C21 35.2(2)
C23 C24 Rh3 C21 -80.9(2)
C29 C24 Rh3 C21 159.6(4)
C23 C24 Rh3 C25 -116.1(3)
C29 C24 Rh3 C25 124.3(4)
C25 C24 Rh3 Rh4 -83.1(2)
C23 C24 Rh3 Rh4 160.80(17)
C29 C24 Rh3 Rh4 41.3(4)
C22 C21 Rh3 B1 -111.3(2)
C25 C21 Rh3 B1 131.9(2)
C26 C21 Rh3 B1 6.5(3)
C22 C21 Rh3 B6 122.1(3)
C25 C21 Rh3 B6 5.2(4)
C26 C21 Rh3 B6 -120.1(4)
C22 C21 Rh3 B4 -59.4(3)
C25 C21 Rh3 B4 -176.3(2)
C26 C21 Rh3 B4 58.3(4)
C22 C21 Rh3 B5 -6.4(4)
C25 C21 Rh3 B5 -123.2(3)
C26 C21 Rh3 B5 111.4(4)
C22 C21 Rh3 C23 38.9(2)
C25 C21 Rh3 C23 -77.9(2)
C26 C21 Rh3 C23 156.7(4)
C25 C21 Rh3 C22 -116.8(3)
C26 C21 Rh3 C22 117.8(4)
C22 C21 Rh3 C24 81.4(2)
C25 C21 Rh3 C24 -35.4(2)
C26 C21 Rh3 C24 -160.8(4)
C22 C21 Rh3 C25 116.8(3)
C26 C21 Rh3 C25 -125.4(4)
C22 C21 Rh3 Rh4 -156.74(17)
C25 C21 Rh3 Rh4 86.4(2)
C26 C21 Rh3 Rh4 -39.0(4)
C21 C25 Rh3 B1 -57.8(3)
C24 C25 Rh3 B1 -177.6(2)
C30 C25 Rh3 B1 64.2(4)
C21 C25 Rh3 B6 -177.2(2)
C24 C25 Rh3 B6 62.9(2)
C30 C25 Rh3 B6 -55.3(4)
C21 C25 Rh3 B4 7.3(4)
C24 C25 Rh3 B4 -112.6(3)
C30 C25 Rh3 B4 129.2(4)
C21 C25 Rh3 B5 122.4(3)
C24 C25 Rh3 B5 2.6(4)
C30 C25 Rh3 B5 -115.7(4)
C21 C25 Rh3 C23 81.4(2)
C24 C25 Rh3 C23 -38.4(2)
C30 C25 Rh3 C23 -156.6(4)
C21 C25 Rh3 C22 37.8(2)
C24 C25 Rh3 C22 -82.1(2)
C30 C25 Rh3 C22 159.7(4)
C21 C25 Rh3 C24 119.8(3)
C30 C25 Rh3 C24 -118.3(5)
C24 C25 Rh3 C21 -119.8(3)
C30 C25 Rh3 C21 121.9(5)
C21 C25 Rh3 Rh4 -118.05(19)
C24 C25 Rh3 Rh4 122.12(18)
C30 C25 Rh3 Rh4 3.9(4)
B4 B1 Rh4 B6 44.6(2)
Rh1 B1 Rh4 B6 108.80(13)
Rh3 B1 Rh4 B6 -19.68(13)
B4 B1 Rh4 C35 137.92(19)
Rh1 B1 Rh4 C35 -157.83(12)
Rh3 B1 Rh4 C35 73.68(17)
B4 B1 Rh4 C31 164.0(2)
Rh1 B1 Rh4 C31 -131.73(14)
Rh3 B1 Rh4 C31 99.79(13)
B4 B1 Rh4 B2 -46.3(2)
Rh1 B1 Rh4 B2 17.95(16)
Rh3 B1 Rh4 B2 -110.53(15)
B4 B1 Rh4 C32 -159.01(19)
Rh1 B1 Rh4 C32 -94.76(13)
Rh3 B1 Rh4 C32 136.75(12)
B4 B1 Rh4 C33 -141.79(19)
Rh1 B1 Rh4 C33 -77.55(19)
Rh3 B1 Rh4 C33 153.97(13)
B4 B1 Rh4 C34 163.6(3)
Rh1 B1 Rh4 C34 -132.1(3)
Rh3 B1 Rh4 C34 99.4(3)
B4 B1 Rh4 Rh3 64.24(18)
Rh1 B1 Rh4 Rh3 128.48(17)
B4 B1 Rh4 Rh2 -0.9(2)
Rh1 B1 Rh4 Rh2 63.34(12)
Rh3 B1 Rh4 Rh2 -65.14(10)
B4 B1 Rh4 Rh1 -64.24(17)
Rh3 B1 Rh4 Rh1 -128.48(17)
B5 B6 Rh4 B1 -45.0(2)
Rh2 B6 Rh4 B1 -109.30(13)
Rh3 B6 Rh4 B1 19.68(13)
B5 B6 Rh4 C35 -166.39(19)
Rh2 B6 Rh4 C35 129.32(14)
Rh3 B6 Rh4 C35 -101.70(13)
B5 B6 Rh4 C31 -138.67(18)
Rh2 B6 Rh4 C31 157.03(12)
Rh3 B6 Rh4 C31 -73.98(16)
B5 B6 Rh4 B2 45.9(2)
Rh2 B6 Rh4 B2 -18.41(15)
Rh3 B6 Rh4 B2 110.57(14)
B5 B6 Rh4 C32 -158.5(3)
Rh2 B6 Rh4 C32 137.2(3)
Rh3 B6 Rh4 C32 -93.8(3)
B5 B6 Rh4 C33 141.65(19)
Rh2 B6 Rh4 C33 77.35(19)
Rh3 B6 Rh4 C33 -153.67(13)
B5 B6 Rh4 C34 157.15(18)
Rh2 B6 Rh4 C34 92.86(13)
Rh3 B6 Rh4 C34 -138.16(12)
B5 B6 Rh4 Rh3 -64.68(17)
Rh2 B6 Rh4 Rh3 -128.98(17)
B5 B6 Rh4 Rh2 64.30(16)
Rh3 B6 Rh4 Rh2 128.98(17)
B5 B6 Rh4 Rh1 0.31(19)
Rh2 B6 Rh4 Rh1 -63.99(11)
Rh3 B6 Rh4 Rh1 65.00(10)
C34 C35 Rh4 B1 162.3(2)
C31 C35 Rh4 B1 45.9(2)
C36 C35 Rh4 B1 -76.7(4)
C34 C35 Rh4 B6 -105.0(2)
C31 C35 Rh4 B6 138.6(2)
C36 C35 Rh4 B6 16.0(4)
C34 C35 Rh4 C31 116.4(3)
C36 C35 Rh4 C31 -122.6(4)
C34 C35 Rh4 B2 -9.9(4)
C31 C35 Rh4 B2 -126.3(3)
C36 C35 Rh4 B2 111.1(4)
C34 C35 Rh4 C32 78.8(2)
C31 C35 Rh4 C32 -37.62(19)
C36 C35 Rh4 C32 -160.2(4)
C34 C35 Rh4 C33 36.6(2)
C31 C35 Rh4 C33 -79.8(2)
C36 C35 Rh4 C33 157.6(4)
C31 C35 Rh4 C34 -116.4(3)
C36 C35 Rh4 C34 121.0(5)
C34 C35 Rh4 Rh3 -151.98(19)
C31 C35 Rh4 Rh3 91.61(18)
C36 C35 Rh4 Rh3 -31.0(4)
C34 C35 Rh4 Rh2 -64.6(2)
C31 C35 Rh4 Rh2 178.96(16)
C36 C35 Rh4 Rh2 56.4(4)
C34 C35 Rh4 Rh1 113.0(3)
C31 C35 Rh4 Rh1 -3.4(4)
C36 C35 Rh4 Rh1 -126.0(3)
C32 C31 Rh4 B1 101.2(2)
C35 C31 Rh4 B1 -142.1(2)
C37 C31 Rh4 B1 -20.2(4)
C32 C31 Rh4 B6 -166.0(2)
C35 C31 Rh4 B6 -49.4(2)
C37 C31 Rh4 B6 72.6(4)
C32 C31 Rh4 C35 -116.7(3)
C37 C31 Rh4 C35 121.9(4)
C32 C31 Rh4 B2 5.0(4)
C35 C31 Rh4 B2 121.6(3)
C37 C31 Rh4 B2 -116.4(4)
C35 C31 Rh4 C32 116.7(3)
C37 C31 Rh4 C32 -121.4(4)
C32 C31 Rh4 C33 -36.8(2)
C35 C31 Rh4 C33 79.8(2)
C37 C31 Rh4 C33 -158.2(4)
C32 C31 Rh4 C34 -79.0(2)
C35 C31 Rh4 C34 37.69(19)
C37 C31 Rh4 C34 159.6(4)
C32 C31 Rh4 Rh3 148.35(19)
C35 C31 Rh4 Rh3 -94.99(18)
C37 C31 Rh4 Rh3 26.9(3)
C32 C31 Rh4 Rh2 -119.0(2)
C35 C31 Rh4 Rh2 -2.3(4)
C37 C31 Rh4 Rh2 119.6(3)
C32 C31 Rh4 Rh1 61.9(2)
C35 C31 Rh4 Rh1 178.55(16)
C37 C31 Rh4 Rh1 -59.5(4)
B3 B2 Rh4 B1 45.6(2)
Rh2 B2 Rh4 B1 109.54(14)
Rh1 B2 Rh4 B1 -17.85(15)
B3 B2 Rh4 B6 -45.5(2)
Rh2 B2 Rh4 B6 18.41(14)
Rh1 B2 Rh4 B6 -108.98(14)
B3 B2 Rh4 C35 -141.1(2)
Rh2 B2 Rh4 C35 -77.2(3)
Rh1 B2 Rh4 C35 155.4(2)
B3 B2 Rh4 C31 142.3(3)
Rh2 B2 Rh4 C31 -153.8(2)
Rh1 B2 Rh4 C31 78.9(3)
B3 B2 Rh4 C32 145.6(2)
Rh2 B2 Rh4 C32 -150.50(12)
Rh1 B2 Rh4 C32 82.11(15)
B3 B2 Rh4 C33 178.7(2)
Rh2 B2 Rh4 C33 -117.39(14)
Rh1 B2 Rh4 C33 115.22(14)
B3 B2 Rh4 C34 -147.5(2)
Rh2 B2 Rh4 C34 -83.53(15)
Rh1 B2 Rh4 C34 149.08(12)
B3 B2 Rh4 Rh3 0.0(2)
Rh2 B2 Rh4 Rh3 63.96(12)
Rh1 B2 Rh4 Rh3 -63.43(12)
B3 B2 Rh4 Rh2 -63.94(19)
Rh1 B2 Rh4 Rh2 -127.39(18)
B3 B2 Rh4 Rh1 63.45(19)
Rh2 B2 Rh4 Rh1 127.39(18)
C31 C32 Rh4 B1 -82.6(2)
C33 C32 Rh4 B1 159.0(2)
C38 C32 Rh4 B1 38.6(3)
C31 C32 Rh4 B6 29.3(4)
C33 C32 Rh4 B6 -89.1(3)
C38 C32 Rh4 B6 150.5(3)
C31 C32 Rh4 C35 38.1(2)
C33 C32 Rh4 C35 -80.2(2)
C38 C32 Rh4 C35 159.4(4)
C33 C32 Rh4 C31 -118.4(3)
C38 C32 Rh4 C31 121.3(4)
C31 C32 Rh4 B2 -177.3(2)
C33 C32 Rh4 B2 64.4(2)
C38 C32 Rh4 B2 -56.0(4)
C31 C32 Rh4 C33 118.4(3)
C38 C32 Rh4 C33 -120.4(4)
C31 C32 Rh4 C34 80.4(2)
C33 C32 Rh4 C34 -38.0(2)
C38 C32 Rh4 C34 -158.3(4)
C31 C32 Rh4 Rh3 -42.1(2)
C33 C32 Rh4 Rh3 -160.42(16)
C38 C32 Rh4 Rh3 79.2(3)
C31 C32 Rh4 Rh2 140.12(18)
C33 C32 Rh4 Rh2 21.8(3)
C38 C32 Rh4 Rh2 -98.6(3)
C31 C32 Rh4 Rh1 -130.0(2)
C33 C32 Rh4 Rh1 111.67(19)
C38 C32 Rh4 Rh1 -8.7(3)
C32 C33 Rh4 B1 -28.9(3)
C34 C33 Rh4 B1 -145.2(2)
C39 C33 Rh4 B1 92.1(4)
C32 C33 Rh4 B6 142.0(2)
C34 C33 Rh4 B6 25.7(3)
C39 C33 Rh4 B6 -97.0(4)
C32 C33 Rh4 C35 79.6(2)
C34 C33 Rh4 C35 -36.6(2)
C39 C33 Rh4 C35 -159.4(4)
C32 C33 Rh4 C31 36.9(2)
C34 C33 Rh4 C31 -79.4(2)
C39 C33 Rh4 C31 157.9(4)
C32 C33 Rh4 B2 -123.3(2)
C34 C33 Rh4 B2 120.4(2)
C39 C33 Rh4 B2 -2.3(4)
C34 C33 Rh4 C32 -116.3(3)
C39 C33 Rh4 C32 121.0(5)
C32 C33 Rh4 C34 116.3(3)
C39 C33 Rh4 C34 -122.7(4)
C32 C33 Rh4 Rh3 52.7(4)
C34 C33 Rh4 Rh3 -63.5(4)
C39 C33 Rh4 Rh3 173.7(2)
C32 C33 Rh4 Rh2 -167.73(17)
C34 C33 Rh4 Rh2 76.02(19)
C39 C33 Rh4 Rh2 -46.7(4)
C32 C33 Rh4 Rh1 -78.30(19)
C34 C33 Rh4 Rh1 165.45(17)
C39 C33 Rh4 Rh1 42.7(4)
C35 C34 Rh4 B1 -37.9(4)
C33 C34 Rh4 B1 80.8(4)
C40 C34 Rh4 B1 -157.8(3)
C35 C34 Rh4 B6 79.3(2)
C33 C34 Rh4 B6 -162.0(2)
C40 C34 Rh4 B6 -40.6(4)
C33 C34 Rh4 C35 118.7(3)
C40 C34 Rh4 C35 -119.9(4)
C35 C34 Rh4 C31 -38.3(2)
C33 C34 Rh4 C31 80.4(2)
C40 C34 Rh4 C31 -158.2(4)
C35 C34 Rh4 B2 174.4(2)
C33 C34 Rh4 B2 -66.9(2)
C40 C34 Rh4 B2 54.4(4)
C35 C34 Rh4 C32 -80.7(2)
C33 C34 Rh4 C32 37.99(19)
C40 C34 Rh4 C32 159.4(4)
C35 C34 Rh4 C33 -118.7(3)
C40 C34 Rh4 C33 121.4(4)
C35 C34 Rh4 Rh3 38.3(3)
C33 C34 Rh4 Rh3 156.99(16)
C40 C34 Rh4 Rh3 -81.6(4)
C35 C34 Rh4 Rh2 127.0(2)
C33 C34 Rh4 Rh2 -114.29(18)
C40 C34 Rh4 Rh2 7.1(4)
C35 C34 Rh4 Rh1 -143.51(19)
C33 C34 Rh4 Rh1 -24.8(3)
C40 C34 Rh4 Rh1 96.6(4)
B6 Rh3 Rh4 B1 -152.72(19)
B4 Rh3 Rh4 B1 -52.31(17)
B5 Rh3 Rh4 B1 -101.15(17)
C23 Rh3 Rh4 B1 -170.6(3)
C22 Rh3 Rh4 B1 23.0(3)
C24 Rh3 Rh4 B1 146.72(18)
C21 Rh3 Rh4 B1 63.98(18)
C25 Rh3 Rh4 B1 105.39(17)
B1 Rh3 Rh4 B6 152.72(19)
B4 Rh3 Rh4 B6 100.41(17)
B5 Rh3 Rh4 B6 51.57(17)
C23 Rh3 Rh4 B6 -17.9(3)
C22 Rh3 Rh4 B6 175.8(3)
C24 Rh3 Rh4 B6 -60.56(18)
C21 Rh3 Rh4 B6 -143.30(18)
C25 Rh3 Rh4 B6 -101.89(17)
B1 Rh3 Rh4 C35 -123.59(17)
B6 Rh3 Rh4 C35 83.70(17)
B4 Rh3 Rh4 C35 -175.89(15)
B5 Rh3 Rh4 C35 135.26(15)
C23 Rh3 Rh4 C35 65.8(3)
C22 Rh3 Rh4 C35 -100.5(3)
C24 Rh3 Rh4 C35 23.14(16)
C21 Rh3 Rh4 C35 -59.60(16)
C25 Rh3 Rh4 C35 -18.19(15)
B1 Rh3 Rh4 C31 -85.28(17)
B6 Rh3 Rh4 C31 122.00(17)
B4 Rh3 Rh4 C31 -137.58(15)
B5 Rh3 Rh4 C31 173.57(15)
C23 Rh3 Rh4 C31 104.1(3)
C22 Rh3 Rh4 C31 -62.2(3)
C24 Rh3 Rh4 C31 61.45(16)
C21 Rh3 Rh4 C31 -21.29(16)
C25 Rh3 Rh4 C31 20.12(15)
B1 Rh3 Rh4 B2 76.39(18)
B6 Rh3 Rh4 B2 -76.33(18)
B4 Rh3 Rh4 B2 24.08(16)
B5 Rh3 Rh4 B2 -24.76(17)
C23 Rh3 Rh4 B2 -94.2(3)
C22 Rh3 Rh4 B2 99.4(3)
C24 Rh3 Rh4 B2 -136.88(17)
C21 Rh3 Rh4 B2 140.38(17)
C25 Rh3 Rh4 B2 -178.22(16)
B1 Rh3 Rh4 C32 -61.02(18)
B6 Rh3 Rh4 C32 146.26(18)
B4 Rh3 Rh4 C32 -113.33(16)
B5 Rh3 Rh4 C32 -162.18(16)
C23 Rh3 Rh4 C32 128.4(3)
C22 Rh3 Rh4 C32 -38.0(3)
C24 Rh3 Rh4 C32 85.70(17)
C21 Rh3 Rh4 C32 2.96(17)
C25 Rh3 Rh4 C32 44.37(16)
B1 Rh3 Rh4 C33 -99.5(3)
B6 Rh3 Rh4 C33 107.8(3)
B4 Rh3 Rh4 C33 -151.8(3)
B5 Rh3 Rh4 C33 159.4(3)
C23 Rh3 Rh4 C33 89.9(4)
C22 Rh3 Rh4 C33 -76.4(4)
C24 Rh3 Rh4 C33 47.3(3)
C21 Rh3 Rh4 C33 -35.5(3)
C25 Rh3 Rh4 C33 5.9(3)
B1 Rh3 Rh4 C34 -145.94(18)
B6 Rh3 Rh4 C34 61.34(18)
B4 Rh3 Rh4 C34 161.76(16)
B5 Rh3 Rh4 C34 112.91(16)
C23 Rh3 Rh4 C34 43.5(3)
C22 Rh3 Rh4 C34 -122.9(3)
C24 Rh3 Rh4 C34 0.79(17)
C21 Rh3 Rh4 C34 -81.95(17)
C25 Rh3 Rh4 C34 -40.55(16)
B1 Rh3 Rh4 Rh2 117.81(13)
B6 Rh3 Rh4 Rh2 -34.91(13)
B4 Rh3 Rh4 Rh2 65.50(11)
B5 Rh3 Rh4 Rh2 16.66(11)
C23 Rh3 Rh4 Rh2 -52.8(3)
C22 Rh3 Rh4 Rh2 140.9(2)
C24 Rh3 Rh4 Rh2 -95.47(12)
C21 Rh3 Rh4 Rh2 -178.21(12)
C25 Rh3 Rh4 Rh2 -136.80(10)
B1 Rh3 Rh4 Rh1 35.07(13)
B6 Rh3 Rh4 Rh1 -117.64(13)
B4 Rh3 Rh4 Rh1 -17.23(11)
B5 Rh3 Rh4 Rh1 -66.08(11)
C23 Rh3 Rh4 Rh1 -135.5(3)
C22 Rh3 Rh4 Rh1 58.1(2)
C24 Rh3 Rh4 Rh1 -178.20(12)
C21 Rh3 Rh4 Rh1 99.06(12)
C25 Rh3 Rh4 Rh1 140.47(10)
B6 Rh2 Rh4 B1 77.37(17)
B2 Rh2 Rh4 B1 -77.01(18)
B3 Rh2 Rh4 B1 -24.14(14)
B5 Rh2 Rh4 B1 25.42(15)
C12 Rh2 Rh4 B1 -5.2(11)
C13 Rh2 Rh4 B1 116.53(19)
C11 Rh2 Rh4 B1 -118.14(19)
C14 Rh2 Rh4 B1 157.34(14)
C15 Rh2 Rh4 B1 -159.47(15)
B2 Rh2 Rh4 B6 -154.4(2)
B3 Rh2 Rh4 B6 -101.50(17)
B5 Rh2 Rh4 B6 -51.95(18)
C12 Rh2 Rh4 B6 -82.6(11)
C13 Rh2 Rh4 B6 39.2(2)
C11 Rh2 Rh4 B6 164.5(2)
C14 Rh2 Rh4 B6 79.97(17)
C15 Rh2 Rh4 B6 123.17(18)
B6 Rh2 Rh4 C35 -62.45(17)
B2 Rh2 Rh4 C35 143.16(18)
B3 Rh2 Rh4 C35 -163.96(14)
B5 Rh2 Rh4 C35 -114.40(15)
C12 Rh2 Rh4 C35 -145.0(11)
C13 Rh2 Rh4 C35 -23.29(19)
C11 Rh2 Rh4 C35 102.03(19)
C14 Rh2 Rh4 C35 17.51(14)
C15 Rh2 Rh4 C35 60.71(15)
B6 Rh2 Rh4 C31 -60.8(3)
B2 Rh2 Rh4 C31 144.8(3)
B3 Rh2 Rh4 C31 -162.3(2)
B5 Rh2 Rh4 C31 -112.8(2)
C12 Rh2 Rh4 C31 -143.4(11)
C13 Rh2 Rh4 C31 -21.7(3)
C11 Rh2 Rh4 C31 103.7(3)
C14 Rh2 Rh4 C31 19.1(2)
C15 Rh2 Rh4 C31 62.3(2)
B6 Rh2 Rh4 B2 154.4(2)
B3 Rh2 Rh4 B2 52.88(18)
B5 Rh2 Rh4 B2 102.43(18)
C12 Rh2 Rh4 B2 71.8(11)
C13 Rh2 Rh4 B2 -166.5(2)
C11 Rh2 Rh4 B2 -41.1(2)
C14 Rh2 Rh4 B2 -125.65(18)
C15 Rh2 Rh4 B2 -82.45(18)
B6 Rh2 Rh4 C32 -146.6(2)
B2 Rh2 Rh4 C32 59.1(2)
B3 Rh2 Rh4 C32 111.9(2)
B5 Rh2 Rh4 C32 161.5(2)
C12 Rh2 Rh4 C32 130.9(11)
C13 Rh2 Rh4 C32 -107.4(2)
C11 Rh2 Rh4 C32 17.9(2)
C14 Rh2 Rh4 C32 -66.6(2)
C15 Rh2 Rh4 C32 -23.4(2)
B6 Rh2 Rh4 C33 -132.55(17)
B2 Rh2 Rh4 C33 73.07(18)
B3 Rh2 Rh4 C33 125.94(14)
B5 Rh2 Rh4 C33 175.50(15)
C12 Rh2 Rh4 C33 144.9(11)
C13 Rh2 Rh4 C33 -93.39(19)
C11 Rh2 Rh4 C33 31.94(19)
C14 Rh2 Rh4 C33 -52.58(14)
C15 Rh2 Rh4 C33 -9.38(15)
B6 Rh2 Rh4 C34 -96.06(17)
B2 Rh2 Rh4 C34 109.56(17)
B3 Rh2 Rh4 C34 162.43(13)
B5 Rh2 Rh4 C34 -148.01(14)
C12 Rh2 Rh4 C34 -178.6(11)
C13 Rh2 Rh4 C34 -56.90(18)
C11 Rh2 Rh4 C34 68.43(19)
C14 Rh2 Rh4 C34 -16.09(13)
C15 Rh2 Rh4 C34 27.11(14)
B6 Rh2 Rh4 Rh3 35.15(14)
B2 Rh2 Rh4 Rh3 -119.24(15)
B3 Rh2 Rh4 Rh3 -66.36(10)
B5 Rh2 Rh4 Rh3 -16.80(11)
C12 Rh2 Rh4 Rh3 -47.4(11)
C13 Rh2 Rh4 Rh3 74.31(16)
C11 Rh2 Rh4 Rh3 -160.37(16)
C14 Rh2 Rh4 Rh3 115.11(10)
C15 Rh2 Rh4 Rh3 158.31(11)
B6 Rh2 Rh4 Rh1 118.42(14)
B2 Rh2 Rh4 Rh1 -35.96(14)
B3 Rh2 Rh4 Rh1 16.92(10)
B5 Rh2 Rh4 Rh1 66.47(11)
C12 Rh2 Rh4 Rh1 35.9(11)
C13 Rh2 Rh4 Rh1 157.58(16)
C11 Rh2 Rh4 Rh1 -77.09(17)
C14 Rh2 Rh4 Rh1 -161.61(10)
C15 Rh2 Rh4 Rh1 -118.41(11)
B2 Rh1 Rh4 B1 155.1(2)
B3 Rh1 Rh4 B1 102.21(18)
B4 Rh1 Rh4 B1 52.83(18)
C4 Rh1 Rh4 B1 111.5(9)
C5 Rh1 Rh4 B1 -34.9(2)
C3 Rh1 Rh4 B1 -160.6(2)
C1 Rh1 Rh4 B1 -76.02(18)
C2 Rh1 Rh4 B1 -119.27(18)
B1 Rh1 Rh4 B6 -77.67(17)
B2 Rh1 Rh4 B6 77.41(18)
B3 Rh1 Rh4 B6 24.54(14)
B4 Rh1 Rh4 B6 -24.85(14)
C4 Rh1 Rh4 B6 33.8(9)
C5 Rh1 Rh4 B6 -112.5(2)
C3 Rh1 Rh4 B6 121.72(18)
C1 Rh1 Rh4 B6 -153.69(14)
C2 Rh1 Rh4 B6 163.06(14)
B1 Rh1 Rh4 C35 62.9(3)
B2 Rh1 Rh4 C35 -142.0(3)
B3 Rh1 Rh4 C35 165.1(3)
B4 Rh1 Rh4 C35 115.7(3)
C4 Rh1 Rh4 C35 174.4(9)
C5 Rh1 Rh4 C35 28.1(3)
C3 Rh1 Rh4 C35 -97.7(3)
C1 Rh1 Rh4 C35 -13.1(3)
C2 Rh1 Rh4 C35 -56.4(3)
B1 Rh1 Rh4 C31 60.46(18)
B2 Rh1 Rh4 C31 -144.46(18)
B3 Rh1 Rh4 C31 162.67(14)
B4 Rh1 Rh4 C31 113.28(15)
C4 Rh1 Rh4 C31 172.0(9)
C5 Rh1 Rh4 C31 25.6(2)
C3 Rh1 Rh4 C31 -100.15(19)
C1 Rh1 Rh4 C31 -15.56(15)
C2 Rh1 Rh4 C31 -58.81(15)
B1 Rh1 Rh4 B2 -155.1(2)
B3 Rh1 Rh4 B2 -52.88(18)
B4 Rh1 Rh4 B2 -102.26(18)
C4 Rh1 Rh4 B2 -43.6(9)
C5 Rh1 Rh4 B2 170.1(2)
C3 Rh1 Rh4 B2 44.3(2)
C1 Rh1 Rh4 B2 128.89(18)
C2 Rh1 Rh4 B2 85.65(18)
B1 Rh1 Rh4 C32 93.25(17)
B2 Rh1 Rh4 C32 -111.66(17)
B3 Rh1 Rh4 C32 -164.54(13)
B4 Rh1 Rh4 C32 146.08(13)
C4 Rh1 Rh4 C32 -155.2(9)
C5 Rh1 Rh4 C32 58.40(19)
C3 Rh1 Rh4 C32 -67.36(18)
C1 Rh1 Rh4 C32 17.23(13)
C2 Rh1 Rh4 C32 -26.01(13)
B1 Rh1 Rh4 C33 130.16(18)
B2 Rh1 Rh4 C33 -74.75(18)
B3 Rh1 Rh4 C33 -127.63(14)
B4 Rh1 Rh4 C33 -177.01(14)
C4 Rh1 Rh4 C33 -118.3(9)
C5 Rh1 Rh4 C33 95.3(2)
C3 Rh1 Rh4 C33 -30.45(19)
C1 Rh1 Rh4 C33 54.14(14)
C2 Rh1 Rh4 C33 10.89(14)
B1 Rh1 Rh4 C34 145.9(2)
B2 Rh1 Rh4 C34 -59.0(2)
B3 Rh1 Rh4 C34 -111.91(19)
B4 Rh1 Rh4 C34 -161.30(19)
C4 Rh1 Rh4 C34 -102.6(9)
C5 Rh1 Rh4 C34 111.0(2)
C3 Rh1 Rh4 C34 -14.7(2)
C1 Rh1 Rh4 C34 69.86(19)
C2 Rh1 Rh4 C34 26.61(19)
B1 Rh1 Rh4 Rh3 -35.47(15)
B2 Rh1 Rh4 Rh3 119.62(15)
B3 Rh1 Rh4 Rh3 66.74(10)
B4 Rh1 Rh4 Rh3 17.36(10)
C4 Rh1 Rh4 Rh3 76.0(9)
C5 Rh1 Rh4 Rh3 -70.32(17)
C3 Rh1 Rh4 Rh3 163.92(16)
C1 Rh1 Rh4 Rh3 -111.49(10)
C2 Rh1 Rh4 Rh3 -154.74(10)
B1 Rh1 Rh4 Rh2 -119.20(15)
B2 Rh1 Rh4 Rh2 35.89(15)
B3 Rh1 Rh4 Rh2 -16.99(10)
B4 Rh1 Rh4 Rh2 -66.37(10)
C4 Rh1 Rh4 Rh2 -7.7(9)
C5 Rh1 Rh4 Rh2 -154.05(17)
C3 Rh1 Rh4 Rh2 80.19(16)
C1 Rh1 Rh4 Rh2 164.78(10)
C2 Rh1 Rh4 Rh2 121.53(10)
